data_4306609
loop_
_publ_author_name
'C\'eline Pichon'
'Pierre Mialane'
'Anne Dolbecq'
'J\'er\^ome Marrot'
'Eric Rivi\`ere'
'Bassem S. Bassil'
'Ulrich Kortz'
'Bineta Keita'
'Louis Nadjo'
'Francis S\'echeresse'

_publ_contact_author
; 
      Dr P. Mialane
      Institut Lavoisier de Versailles, UMR 8180
      Universit\'e de Versailles Saint-Quentin-en-Yvelines
      45 Avenue des Etats Unis
      78035 Versailles cedex
      France
;
_publ_contact_author_email mialane@chimie.uvsq.fr
_publ_contact_author_fax '(33) 1 39 25 43 81'
_publ_contact_author_phone '(33) 1 39 25 43 83'
_publ_section_title
;
Octa- and Nonanuclear Nickel(II) Polyoxometalate Clusters: Synthesis and
Electrochemical and Magnetic Characterizations
;
_journal_name_full 'Inorganic Chemistry'
_journal_page_first 11120
_journal_page_last 11128
_journal_paper_doi 10.1021/ic801431f
_journal_volume 47
_journal_year 2008
_chemical_formula_sum 'C3 K9.75 Na1.25 Ni9 O107.5 Si2 W18'
_chemical_formula_weight 6059.86
_chemical_name_systematic
; 
 ? 
;
_space_group_IT_number 2
_symmetry_cell_setting triclinic
_symmetry_space_group_name_Hall '-P 1'
_symmetry_space_group_name_H-M 'P -1'
_atom_sites_solution_hydrogens none
_atom_sites_solution_primary direct
_atom_sites_solution_secondary difmap
_audit_creation_method SHELXL-97
_cell_angle_alpha 63.423(2)
_cell_angle_beta 73.4760(10)
_cell_angle_gamma 89.820(2)
_cell_formula_units_Z 2
_cell_length_a 13.6466(5)
_cell_length_b 22.9583(8)
_cell_length_c 23.2340(8)
_cell_measurement_reflns_used 8077
_cell_measurement_temperature 293(2)
_cell_measurement_theta_max 30.04
_cell_measurement_theta_min 2.35
_cell_volume 6175.5(4)
_computing_cell_refinement 'Bruker APEX2'
_computing_data_collection 'Bruker APEX2'
_computing_data_reduction 'Bruker SAINT'
_computing_molecular_graphics 'Bruker SHELXTL'
_computing_publication_material 'Bruker SHELXTL'
_computing_structure_refinement 'SHELXL-97 (Sheldrick, 1997)'
_computing_structure_solution 'SHELXS-97 (Sheldrick, 1990)'
_diffrn_ambient_temperature 293(2)
_diffrn_detector_area_resol_mean 512x512
_diffrn_measured_fraction_theta_full 0.983
_diffrn_measured_fraction_theta_max 0.983
_diffrn_measurement_device_type 'CCD area detector'
_diffrn_measurement_method 'phi and omega scans'
_diffrn_radiation_monochromator graphite
_diffrn_radiation_source 'fine-focus sealed tube'
_diffrn_radiation_type MoK\a
_diffrn_radiation_wavelength 0.71073
_diffrn_reflns_av_R_equivalents 0.0721
_diffrn_reflns_av_sigmaI/netI 0.0796
_diffrn_reflns_limit_h_max 19
_diffrn_reflns_limit_h_min -17
_diffrn_reflns_limit_k_max 32
_diffrn_reflns_limit_k_min -32
_diffrn_reflns_limit_l_max 32
_diffrn_reflns_limit_l_min -31
_diffrn_reflns_number 123932
_diffrn_reflns_theta_full 30.11
_diffrn_reflns_theta_max 30.11
_diffrn_reflns_theta_min 1.00
_exptl_absorpt_coefficient_mu 18.475
_exptl_absorpt_correction_T_max 0.5253
_exptl_absorpt_correction_T_min 0.1681
_exptl_absorpt_correction_type multi-scan
_exptl_absorpt_process_details 'SADABS (Sheldrick, V2.10)'
_exptl_crystal_colour green
_exptl_crystal_density_diffrn 3.259
_exptl_crystal_density_method 'not measured'
_exptl_crystal_description parallelepiped
_exptl_crystal_F_000 5378
_exptl_crystal_size_max 0.15
_exptl_crystal_size_mid 0.08
_exptl_crystal_size_min 0.04
_refine_diff_density_max 3.596
_refine_diff_density_min -5.340
_refine_diff_density_rms 0.724
_refine_ls_extinction_method none
_refine_ls_goodness_of_fit_ref 1.046
_refine_ls_hydrogen_treatment none
_refine_ls_matrix_type full
_refine_ls_number_parameters 1429
_refine_ls_number_reflns 35749
_refine_ls_number_restraints 0
_refine_ls_restrained_S_all 1.046
_refine_ls_R_factor_all 0.1001
_refine_ls_R_factor_gt 0.0570
_refine_ls_shift/su_max 0.001
_refine_ls_shift/su_mean 0.000
_refine_ls_structure_factor_coef Fsqd
_refine_ls_weighting_details 'calc w=1/[\s^2^(Fo^2^)+(0.1054P)^2^+71.5244P] where P=(Fo^2^+2Fc^2^)/3'
_refine_ls_weighting_scheme calc
_refine_ls_wR_factor_gt 0.1540
_refine_ls_wR_factor_ref 0.1938
_reflns_number_gt 24091
_reflns_number_total 35749
_reflns_threshold_expression >2sigma(I)
_cod_data_source_file ic801431f_si_003_3.cif
_cod_data_source_block 3
_cod_depositor_comments
;
The following automatic conversions were performed:
'_symmetry_cell_setting' value 'Triclinic' changed to 'triclinic'
according to '/home/saulius/struct/CIF-dictionaries/cif_core.dic'
dictionary named 'cif_core.dic' version 2.4.1 from 2010-06-29.

Automatic conversion script
Id: cif_fix_enum 1527 2010-12-29 10:47:43Z saulius 
;
_cod_original_formula_sum 'C3 K9.75 Na1.25 Ni9 O107.50 Si2 W18'
_cod_database_code 4306609

loop_
_symmetry_equiv_pos_as_xyz
'x, y, z'
'-x, -y, -z'

loop_
_atom_site_label
_atom_site_type_symbol
_atom_site_fract_x
_atom_site_fract_y
_atom_site_fract_z
_atom_site_U_iso_or_equiv
_atom_site_adp_type
_atom_site_occupancy
_atom_site_symmetry_multiplicity
_atom_site_calc_flag
_atom_site_refinement_flags
_atom_site_disorder_assembly
_atom_site_disorder_group
W1 W 0.93813(4) 0.15451(3) 0.42301(3) 0.01992(11) Uani 1 1 d . . .
W2 W 0.72048(4) 0.14066(3) 0.38556(3) 0.02106(11) Uani 1 1 d . . .
W3 W 0.74549(4) 0.02887(3) 0.53510(3) 0.01881(11) Uani 1 1 d . . .
W4 W 0.49709(4) 0.06372(3) 0.62686(3) 0.01992(11) Uani 1 1 d . . .
W5 W 0.47377(4) 0.17557(3) 0.47768(3) 0.02186(11) Uani 1 1 d . . .
W6 W 0.69016(4) 0.31302(3) 0.35498(3) 0.02469(12) Uani 1 1 d . . .
W7 W 0.90404(4) 0.32603(3) 0.39431(3) 0.02459(12) Uani 1 1 d . . .
W8 W 0.93126(4) 0.20057(3) 0.55894(3) 0.02192(11) Uani 1 1 d . . .
W9 W 0.73815(4) 0.07715(3) 0.66920(3) 0.01880(11) Uani 1 1 d . . .
W10 W 0.27868(6) 0.38197(3) 0.97867(3) 0.03608(15) Uani 1 1 d . . .
W11 W 0.07045(5) 0.36286(4) 0.93650(3) 0.03830(16) Uani 1 1 d . . .
W12 W 0.00578(5) 0.20844(4) 0.92894(3) 0.03414(15) Uani 1 1 d . . .
W13 W 0.16093(4) 0.09224(3) 0.95955(3) 0.02673(13) Uani 1 1 d . . .
W14 W 0.39146(4) 0.11353(3) 0.00804(3) 0.02266(12) Uani 1 1 d . . .
W15 W 0.44965(5) 0.25133(3) 0.01517(3) 0.02817(13) Uani 1 1 d . . .
W16 W 0.18572(5) 0.22183(3) 0.13780(3) 0.02880(13) Uani 1 1 d . . .
W17 W 0.97438(5) 0.20336(4) 0.09613(3) 0.03209(14) Uani 1 1 d . . .
W18 W 0.12592(4) 0.08354(3) 0.12970(3) 0.02433(12) Uani 1 1 d . . .
Ni1 Ni 0.71280(12) 0.22749(9) 0.63450(8) 0.0197(3) Uani 1 1 d . . .
Ni2 Ni 0.47558(13) 0.21377(9) 0.59346(8) 0.0206(3) Uani 1 1 d . . .
Ni3 Ni 0.68530(14) 0.34884(9) 0.47467(9) 0.0239(4) Uani 1 1 d . . .
Ni4 Ni 0.55587(13) 0.31624(9) 0.61927(8) 0.0214(3) Uani 1 1 d . . .
Ni5 Ni 0.42436(13) 0.32909(9) 0.74336(9) 0.0232(4) Uani 1 1 d . . .
Ni6 Ni 0.23452(13) 0.23439(10) 0.82766(9) 0.0251(4) Uani 1 1 d . . .
Ni7 Ni 0.46484(13) 0.25391(9) 0.87393(9) 0.0216(3) Uani 1 1 d . . .
Ni8 Ni 0.30015(16) 0.38252(10) 0.83674(10) 0.0314(4) Uani 1 1 d . . .
Ni9 Ni 0.70846(15) 0.14831(10) 0.78529(10) 0.0289(4) Uani 1 1 d . . .
Si1 Si 0.7084(2) 0.18921(15) 0.51195(16) 0.0109(6) Uani 1 1 d . . .
Si2 Si 0.2213(3) 0.23261(17) 0.97660(17) 0.0161(6) Uani 1 1 d . . .
C1 C 0.3319(10) 0.2563(7) 0.6856(7) 0.023(3) Uani 1 1 d . . .
C2 C 0.6236(10) 0.2743(7) 0.7428(7) 0.023(3) Uani 1 1 d . . .
C3 C 0.5183(12) 0.4517(8) 0.6088(7) 0.029(3) Uani 1 1 d . . .
O1 O 1.0657(7) 0.1513(6) 0.3818(5) 0.031(2) Uani 1 1 d . . .
O2 O 0.9513(7) 0.1576(5) 0.4997(5) 0.025(2) Uani 1 1 d . . .
O3 O 0.9333(7) 0.2439(5) 0.3842(5) 0.025(2) Uani 1 1 d . . .
O4 O 0.8716(7) 0.1474(5) 0.3630(5) 0.023(2) Uani 1 1 d . . .
O5 O 0.8900(7) 0.0596(5) 0.4810(5) 0.0220(19) Uani 1 1 d . . .
O6 O 0.7606(7) 0.1441(4) 0.4757(4) 0.0170(17) Uani 1 1 d . . .
O7 O 0.7084(8) 0.1296(6) 0.3188(5) 0.032(2) Uani 1 1 d . . .
O8 O 0.5846(7) 0.1340(5) 0.4351(5) 0.026(2) Uani 1 1 d . . .
O9 O 0.7356(8) 0.2307(6) 0.3497(5) 0.032(2) Uani 1 1 d . . .
O10 O 0.7188(7) 0.0481(5) 0.4505(5) 0.0214(19) Uani 1 1 d . . .
O11 O 0.7485(8) -0.0545(5) 0.5665(5) 0.030(2) Uani 1 1 d . . .
O12 O 0.7752(7) 0.0431(5) 0.6013(5) 0.026(2) Uani 1 1 d . . .
O13 O 0.6077(7) 0.0332(5) 0.5713(5) 0.0213(19) Uani 1 1 d . . .
O14 O 0.4242(7) 0.1143(5) 0.6581(5) 0.026(2) Uani 1 1 d . . .
O15 O 0.4268(8) -0.0137(5) 0.6832(6) 0.033(2) Uani 1 1 d . . .
O16 O 0.6011(6) 0.0642(5) 0.6679(4) 0.0194(18) Uani 1 1 d . . .
O17 O 0.4390(6) 0.0859(5) 0.5543(5) 0.0197(18) Uani 1 1 d . . .
O18 O 0.5841(7) 0.1675(4) 0.5422(4) 0.0182(17) Uani 1 1 d . . .
O19 O 0.3879(8) 0.1694(6) 0.4374(5) 0.031(2) Uani 1 1 d . . .
O20 O 0.4050(7) 0.2115(5) 0.5283(5) 0.028(2) Uani 1 1 d . . .
O21 O 0.5615(7) 0.2554(5) 0.4099(5) 0.026(2) Uani 1 1 d . . .
O22 O 0.6695(10) 0.3505(6) 0.2764(6) 0.041(3) Uani 1 1 d . . .
O23 O 0.6541(8) 0.3702(5) 0.3869(5) 0.029(2) Uani 1 1 d . . .
O24 O 0.8375(8) 0.3426(5) 0.3265(5) 0.028(2) Uani 1 1 d . . .
O25 O 0.7376(7) 0.2665(5) 0.4546(5) 0.0214(19) Uani 1 1 d . . .
O26 O 1.0228(8) 0.3735(6) 0.3399(6) 0.038(3) Uani 1 1 d . . .
O27 O 0.8391(8) 0.3831(5) 0.4193(5) 0.032(2) Uani 1 1 d . . .
O28 O 0.9371(7) 0.2779(5) 0.4770(5) 0.026(2) Uani 1 1 d . . .
O29 O 1.0589(8) 0.2063(6) 0.5568(6) 0.036(3) Uani 1 1 d . . .
O30 O 0.8709(8) 0.2378(5) 0.6111(5) 0.027(2) Uani 1 1 d . . .
O31 O 0.8833(7) 0.1128(5) 0.6341(5) 0.0217(19) Uani 1 1 d . . .
O32 O 0.7556(7) 0.1783(5) 0.5730(5) 0.0205(19) Uani 1 1 d . . .
O33 O 0.7410(8) 0.0043(5) 0.7382(5) 0.030(2) Uani 1 1 d . . .
O34 O 0.7063(7) 0.1324(5) 0.7070(5) 0.024(2) Uani 1 1 d . . .
O35 O 0.3082(12) 0.4367(7) 1.0050(7) 0.057(4) Uani 1 1 d . . .
O36 O 0.3348(10) 0.4281(5) 0.8877(6) 0.039(3) Uani 1 1 d . . .
O37 O 0.1421(10) 0.4008(6) 0.9763(6) 0.043(3) Uani 1 1 d . . .
O38 O 0.3882(9) 0.3293(6) 0.9903(6) 0.039(3) Uani 1 1 d . . .
O39 O 0.2013(8) 0.3075(6) 1.0734(6) 0.035(3) Uani 1 1 d . . .
O40 O 0.2189(8) 0.3115(5) 0.9444(5) 0.030(2) Uani 1 1 d . . .
O41 O -0.0330(10) 0.4069(7) 0.9348(7) 0.055(4) Uani 1 1 d . . .
O42 O 0.1550(10) 0.4114(6) 0.8526(6) 0.046(3) Uani 1 1 d . . .
O43 O 0.0273(8) 0.2955(7) 0.9186(6) 0.041(3) Uani 1 1 d . . .
O44 O 0.0099(9) 0.2915(6) 1.0348(6) 0.040(3) Uani 1 1 d . . .
O45 O 0.0795(8) 0.2343(6) 0.8426(6) 0.036(3) Uani 1 1 d . . .
O46 O -0.1194(10) 0.2008(8) 0.9261(7) 0.054(4) Uani 1 1 d . . .
O47 O 0.0256(8) 0.1180(6) 0.9578(5) 0.034(3) Uani 1 1 d . . .
O48 O -0.0333(9) 0.1829(7) 1.0278(6) 0.042(3) Uani 1 1 d . . .
O49 O 0.1731(7) 0.2020(5) 0.9374(5) 0.0224(19) Uani 1 1 d . . .
O50 O 0.1381(9) 0.0116(6) 0.9767(6) 0.037(3) Uani 1 1 d . . .
O51 O 0.2129(8) 0.1324(5) 0.8688(5) 0.031(2) Uani 1 1 d . . .
O52 O 0.2914(7) 0.0936(5) 0.9744(5) 0.024(2) Uani 1 1 d . . .
O53 O 0.1074(7) 0.0762(5) 1.0565(5) 0.029(2) Uani 1 1 d . . .
O54 O 0.4354(9) 0.0384(6) 0.0415(5) 0.037(3) Uani 1 1 d . . .
O55 O 0.4850(8) 0.1575(5) 0.9245(5) 0.029(2) Uani 1 1 d . . .
O56 O 0.2697(7) 0.0911(5) 1.0896(5) 0.028(2) Uani 1 1 d . . .
O57 O 0.4572(8) 0.1584(6) 0.0443(5) 0.033(2) Uani 1 1 d . . .
O58 O 0.3399(7) 0.2178(5) 0.9703(5) 0.024(2) Uani 1 1 d . . .
O59 O 0.5310(9) 0.2652(6) 1.0530(6) 0.041(3) Uani 1 1 d . . .
O60 O 0.5336(8) 0.2747(6) 0.9311(5) 0.031(2) Uani 1 1 d . . .
O61 O 0.3214(8) 0.2165(6) 1.0975(5) 0.034(2) Uani 1 1 d . . .
O62 O 0.1921(9) 0.2278(6) 1.2077(6) 0.041(3) Uani 1 1 d . . .
O63 O 0.1589(8) 0.1265(6) 1.1791(5) 0.031(2) Uani 1 1 d . . .
O64 O 0.0380(8) 0.2168(6) 1.1561(5) 0.036(3) Uani 1 1 d . . .
O65 O 0.1503(7) 0.1975(5) 1.0573(5) 0.026(2) Uani 1 1 d . . .
O66 O -0.1545(9) 0.1964(7) 1.1407(6) 0.049(3) Uani 1 1 d . . .
O67 O 0.9923(8) 0.1106(6) 0.1469(5) 0.036(3) Uani 1 1 d . . .
O68 O 0.0965(8) 0.0033(5) 0.1922(5) 0.031(2) Uani 1 1 d . . .
O69 O 0.5596(6) 0.2169(5) 0.6518(5) 0.0195(18) Uani 1 1 d . . .
O70 O 0.7084(7) 0.3209(5) 0.5660(5) 0.025(2) Uani 1 1 d . . .
O71 O 0.6916(7) 0.2438(5) 0.7199(5) 0.024(2) Uani 1 1 d . . .
O72 O 0.5382(7) 0.3099(5) 0.5358(5) 0.025(2) Uani 1 1 d . . .
O73 O 0.3418(7) 0.2344(5) 0.6433(5) 0.029(2) Uani 1 1 d . . .
O74 O 0.6596(9) 0.4436(5) 0.4596(5) 0.035(2) Uani 1 1 d . . .
O75 O 0.5601(9) 0.4156(6) 0.5820(6) 0.036(3) Uani 1 1 d . . .
O76 O 0.5736(7) 0.3122(5) 0.7061(5) 0.025(2) Uani 1 1 d . . .
O77 O 0.4039(8) 0.3016(5) 0.6741(5) 0.027(2) Uani 1 1 d . . .
O78 O 0.4610(9) 0.4242(5) 0.6720(5) 0.037(3) Uani 1 1 d . . .
O79 O 0.3862(7) 0.2346(5) 0.8214(4) 0.0218(19) Uani 1 1 d . . .
O80 O 0.4371(8) 0.3467(5) 0.8215(5) 0.027(2) Uani 1 1 d . . .
O81 O 0.2729(8) 0.3336(5) 0.7889(5) 0.030(2) Uani 1 1 d . . .
O82 O 0.2507(8) 0.2395(6) 0.7356(5) 0.036(3) Uani 1 1 d . . .
O83 O 0.6085(7) 0.2661(5) 0.8037(5) 0.028(2) Uani 1 1 d . . .
O84 O 0.3548(10) 0.4717(6) 0.7471(6) 0.044(3) Uani 1 1 d . . .
O85 O 0.7125(10) 0.1725(7) 0.8601(6) 0.046(3) Uani 1 1 d . . .
O86 O 0.7306(11) 0.0564(6) 0.8456(6) 0.048(3) Uani 1 1 d . . .
O87 O 0.5526(10) 0.1179(7) 0.8305(7) 0.050(3) Uani 1 1 d . . .
O89 O 0.8657(10) 0.1726(8) 0.7438(7) 0.059(4) Uani 1 1 d . . .
O90 O 0.5248(12) 0.5130(6) 0.5731(6) 0.055(4) Uani 1 1 d . . .
K1 K 0.5000 0.0000 0.5000 0.0332(10) Uani 1 2 d S . .
K2 K 0.1531(3) 0.0805(2) 0.31886(19) 0.0403(8) Uani 1 1 d . . .
K3 K 0.1751(3) 0.1441(2) 0.4760(2) 0.0412(9) Uani 1 1 d . . .
K4 K 0.0394(3) 0.0515(2) 0.67452(19) 0.0415(8) Uani 1 1 d . . .
K5 K 0.1009(7) -0.0492(4) 0.9089(5) 0.120(3) Uani 1 1 d . . .
K6 K 0.1100(7) -0.0844(4) 1.1105(4) 0.118(3) Uani 1 1 d . . .
K7 K 0.7815(7) 0.0588(6) 0.2485(5) 0.118(4) Uani 0.75 1 d P . .
K8 K 0.1402(8) 0.2947(5) 1.2812(5) 0.065(3) Uani 0.50 1 d P . .
K9 K 0.2509(9) 0.2887(6) 0.5364(7) 0.074(3) Uani 0.50 1 d P . .
K10 K -0.0522(15) 0.2779(8) 1.2398(7) 0.122(6) Uani 0.50 1 d P . .
K11 K 0.4714(13) 0.1249(11) 0.3313(9) 0.123(6) Uani 0.50 1 d P . .
K12 K 0.3450(14) 0.4003(8) 0.5522(9) 0.115(5) Uani 0.50 1 d P . .
K13 K 0.3848(14) 0.1059(11) 0.7859(9) 0.129(7) Uani 0.50 1 d P . .
K14 K 0.1876(15) 0.5069(9) 0.7001(10) 0.132(7) Uani 0.50 1 d P . .
Na1 Na 0.6479(5) -0.1002(3) 0.8321(3) 0.0345(14) Uani 1 1 d . . .
Na2 Na 0.687(4) 0.116(3) 0.223(2) 0.118(4) Uani 0.25 1 d P . .
O1W O 0.0139(9) 0.0233(6) 0.5735(6) 0.040(3) Uani 1 1 d . . .
O2W O 0.0390(12) -0.0824(8) 0.7096(7) 0.059(3) Uani 1 1 d . . .
O3W O 0.2277(10) 0.0464(8) 0.5938(7) 0.056(3) Uani 1 1 d . . .
O4W O 0.6624(17) 0.0553(10) 0.9907(10) 0.093(6) Uani 1 1 d . . .
O5W O 0.3555(16) 0.1415(10) 0.2429(10) 0.095(6) Uani 1 1 d . . .
O6W O 0.1946(17) 0.1187(19) 0.6897(16) 0.177(15) Uani 1 1 d . . .
O7W O 0.5097(15) -0.0367(14) 0.8213(12) 0.181(16) Uani 1 1 d . . .
O8W O 0.191(4) 0.280(2) 0.386(3) 0.15(2) Uani 0.50 1 d P . .
O9W O 0.086(2) 0.098(4) 0.816(3) 0.41(5) Uani 1 1 d . . .
O10W O -0.316(3) 0.162(3) 1.032(2) 0.109(16) Uani 0.50 1 d P . .
O11W O -0.242(4) 0.276(5) 1.024(3) 0.29(6) Uani 0.50 1 d P . .
O12W O 0.744(3) 0.316(3) 0.871(3) 0.15(2) Uani 0.50 1 d P . .
O13W O 0.447(6) 0.295(4) 1.165(4) 0.22(4) Uani 0.50 1 d P . .
O14W O -0.267(2) 0.2681(12) 1.2089(10) 0.131(11) Uani 1 1 d . . .
O15W O 0.4438(18) 0.3844(15) 0.4033(18) 0.155(13) Uani 1 1 d . . .
O16W O 0.017(2) 0.3689(15) 1.1063(10) 0.157(12) Uani 1 1 d . . .
O17W O 0.227(4) 0.283(2) 0.408(2) 0.093(6) Uani 0.50 1 d P . .
O18W O 0.926(4) 0.4504(19) 0.194(2) 0.118(12) Uani 0.50 1 d P . .
O19W O 0.020(5) 0.387(3) 0.7773(19) 0.17(3) Uani 0.50 1 d P . .
O20W O 0.479(2) 0.5545(15) 0.7717(14) 0.059(3) Uani 0.50 1 d P . .
O21W O 0.774(3) 0.454(2) 0.152(2) 0.095(6) Uani 0.50 1 d P . .
O22W O 0.142(6) 0.376(5) 0.435(4) 0.24(4) Uani 0.50 1 d P . .
O23W O 0.193(4) 0.4027(19) 0.658(2) 0.118(12) Uani 0.50 1 d P . .
O24W O 0.440(4) 0.313(4) 0.297(3) 0.24(5) Uani 0.50 1 d P . .
O25W O 0.9214(19) 0.2689(16) 0.7699(15) 0.056(3) Uani 0.50 1 d P . .
O26W O -0.438(6) 0.251(2) 1.265(3) 0.18(3) Uani 0.50 1 d P . .

loop_
_atom_site_aniso_label
_atom_site_aniso_U_11
_atom_site_aniso_U_22
_atom_site_aniso_U_33
_atom_site_aniso_U_23
_atom_site_aniso_U_13
_atom_site_aniso_U_12
W1 0.0158(2) 0.0245(3) 0.0190(2) -0.0120(2) -0.00168(19) 0.00460(19)
W2 0.0194(2) 0.0274(3) 0.0184(2) -0.0132(2) -0.0044(2) 0.0054(2)
W3 0.0176(2) 0.0208(3) 0.0195(2) -0.0120(2) -0.00372(19) 0.00493(19)
W4 0.0155(2) 0.0223(3) 0.0201(3) -0.0107(2) -0.00146(19) 0.00194(19)
W5 0.0170(2) 0.0304(3) 0.0214(3) -0.0143(2) -0.0069(2) 0.0065(2)
W6 0.0273(3) 0.0252(3) 0.0171(3) -0.0071(2) -0.0054(2) 0.0071(2)
W7 0.0217(3) 0.0220(3) 0.0229(3) -0.0087(2) 0.0003(2) 0.0012(2)
W8 0.0157(2) 0.0298(3) 0.0238(3) -0.0163(2) -0.0050(2) 0.0049(2)
W9 0.0206(2) 0.0205(3) 0.0165(2) -0.0097(2) -0.00592(19) 0.00679(19)
W10 0.0524(4) 0.0263(3) 0.0281(3) -0.0163(3) -0.0046(3) 0.0089(3)
W11 0.0415(4) 0.0387(4) 0.0273(3) -0.0127(3) -0.0050(3) 0.0243(3)
W12 0.0201(3) 0.0548(4) 0.0270(3) -0.0194(3) -0.0061(2) 0.0102(3)
W13 0.0248(3) 0.0304(3) 0.0227(3) -0.0141(3) -0.0011(2) -0.0017(2)
W14 0.0216(2) 0.0241(3) 0.0183(3) -0.0089(2) -0.0023(2) 0.0078(2)
W15 0.0274(3) 0.0357(3) 0.0238(3) -0.0168(3) -0.0064(2) 0.0022(2)
W16 0.0347(3) 0.0320(3) 0.0194(3) -0.0147(3) -0.0037(2) 0.0094(2)
W17 0.0249(3) 0.0428(4) 0.0230(3) -0.0146(3) -0.0010(2) 0.0145(3)
W18 0.0227(3) 0.0278(3) 0.0175(3) -0.0099(2) -0.0003(2) 0.0058(2)
Ni1 0.0182(7) 0.0220(8) 0.0197(8) -0.0106(7) -0.0056(6) 0.0064(6)
Ni2 0.0191(8) 0.0239(9) 0.0191(8) -0.0108(7) -0.0053(6) 0.0067(7)
Ni3 0.0261(9) 0.0213(9) 0.0174(8) -0.0064(7) -0.0013(7) 0.0045(7)
Ni4 0.0227(8) 0.0227(9) 0.0175(8) -0.0102(7) -0.0032(7) 0.0075(7)
Ni5 0.0246(8) 0.0242(9) 0.0187(8) -0.0109(7) -0.0022(7) 0.0076(7)
Ni6 0.0213(8) 0.0325(10) 0.0202(9) -0.0127(8) -0.0043(7) 0.0055(7)
Ni7 0.0222(8) 0.0233(9) 0.0186(8) -0.0107(7) -0.0038(7) 0.0050(7)
Ni8 0.0405(11) 0.0278(10) 0.0224(9) -0.0125(8) -0.0035(8) 0.0142(8)
Ni9 0.0336(10) 0.0308(10) 0.0255(9) -0.0156(9) -0.0097(8) 0.0105(8)
Si1 0.0103(13) 0.0099(14) 0.0106(14) -0.0027(12) -0.0040(11) 0.0018(11)
Si2 0.0185(16) 0.0161(16) 0.0131(15) -0.0068(14) -0.0042(13) 0.0071(13)
C1 0.021(6) 0.024(7) 0.021(6) -0.009(6) -0.007(5) 0.008(5)
C2 0.024(6) 0.029(7) 0.019(6) -0.015(6) -0.004(5) -0.002(5)
C3 0.038(8) 0.026(7) 0.020(7) -0.012(6) -0.003(6) 0.005(6)
O1 0.020(5) 0.050(7) 0.030(6) -0.028(5) -0.003(4) 0.014(5)
O2 0.028(5) 0.027(5) 0.023(5) -0.011(4) -0.014(4) 0.014(4)
O3 0.021(5) 0.026(5) 0.021(5) -0.011(4) 0.004(4) 0.000(4)
O4 0.018(4) 0.030(5) 0.027(5) -0.020(5) -0.006(4) 0.003(4)
O5 0.018(4) 0.026(5) 0.019(5) -0.011(4) -0.001(4) 0.007(4)
O6 0.020(4) 0.011(4) 0.017(4) -0.006(4) -0.002(3) 0.003(3)
O7 0.029(5) 0.043(7) 0.032(6) -0.025(5) -0.009(5) 0.007(5)
O8 0.020(5) 0.029(5) 0.025(5) -0.014(5) -0.001(4) 0.002(4)
O9 0.032(5) 0.037(6) 0.028(5) -0.019(5) -0.003(4) 0.008(5)
O10 0.021(4) 0.027(5) 0.023(5) -0.016(4) -0.008(4) 0.001(4)
O11 0.030(5) 0.020(5) 0.033(6) -0.014(5) 0.002(4) -0.003(4)
O12 0.026(5) 0.034(6) 0.023(5) -0.018(5) -0.007(4) 0.012(4)
O13 0.018(4) 0.027(5) 0.018(4) -0.011(4) -0.003(4) 0.002(4)
O14 0.020(4) 0.032(6) 0.025(5) -0.016(5) -0.001(4) 0.004(4)
O15 0.031(5) 0.030(6) 0.033(6) -0.014(5) -0.004(5) 0.003(4)
O16 0.015(4) 0.025(5) 0.019(4) -0.011(4) -0.005(3) 0.002(3)
O17 0.013(4) 0.027(5) 0.022(5) -0.016(4) -0.001(3) 0.000(3)
O18 0.020(4) 0.015(4) 0.016(4) -0.005(4) -0.003(3) 0.004(3)
O19 0.025(5) 0.042(6) 0.025(5) -0.013(5) -0.013(4) 0.004(4)
O20 0.026(5) 0.036(6) 0.030(5) -0.020(5) -0.011(4) 0.015(4)
O21 0.027(5) 0.017(5) 0.030(5) -0.007(4) -0.011(4) 0.012(4)
O22 0.050(7) 0.047(8) 0.023(6) -0.011(5) -0.016(5) 0.015(6)
O23 0.035(5) 0.028(6) 0.015(5) -0.005(4) -0.005(4) 0.011(4)
O24 0.034(5) 0.022(5) 0.018(5) -0.007(4) 0.001(4) 0.000(4)
O25 0.019(4) 0.021(5) 0.024(5) -0.011(4) -0.006(4) 0.009(4)
O26 0.026(5) 0.031(6) 0.039(7) -0.010(5) 0.004(5) -0.009(4)
O27 0.037(6) 0.022(5) 0.023(5) -0.005(4) 0.002(4) 0.000(4)
O28 0.026(5) 0.026(5) 0.019(5) -0.007(4) -0.002(4) 0.006(4)
O29 0.023(5) 0.048(7) 0.040(6) -0.027(6) -0.004(5) 0.007(5)
O30 0.031(5) 0.025(5) 0.026(5) -0.012(4) -0.011(4) 0.009(4)
O31 0.018(4) 0.025(5) 0.030(5) -0.016(4) -0.013(4) 0.004(4)
O32 0.023(4) 0.025(5) 0.024(5) -0.018(4) -0.011(4) 0.012(4)
O33 0.035(6) 0.034(6) 0.025(5) -0.014(5) -0.016(4) 0.022(5)
O34 0.023(5) 0.028(5) 0.023(5) -0.013(4) -0.006(4) 0.006(4)
O35 0.087(11) 0.043(8) 0.047(8) -0.029(7) -0.014(8) 0.003(7)
O36 0.063(8) 0.024(6) 0.029(6) -0.015(5) -0.010(5) 0.008(5)
O37 0.051(7) 0.039(7) 0.035(6) -0.020(6) -0.004(5) 0.012(6)
O38 0.042(6) 0.043(7) 0.038(6) -0.029(6) -0.006(5) 0.004(5)
O39 0.032(6) 0.044(7) 0.041(6) -0.031(6) -0.010(5) 0.016(5)
O40 0.032(5) 0.024(5) 0.034(6) -0.015(5) -0.009(5) 0.015(4)
O41 0.051(8) 0.068(10) 0.038(7) -0.024(7) -0.002(6) 0.035(7)
O42 0.057(8) 0.041(7) 0.028(6) -0.008(6) -0.011(6) 0.029(6)
O43 0.025(5) 0.060(8) 0.030(6) -0.015(6) -0.009(5) 0.016(5)
O44 0.048(7) 0.038(7) 0.034(6) -0.020(6) -0.007(5) 0.025(6)
O45 0.021(5) 0.060(8) 0.032(6) -0.024(6) -0.012(4) 0.011(5)
O46 0.042(7) 0.086(11) 0.045(8) -0.033(8) -0.025(6) 0.028(7)
O47 0.022(5) 0.043(7) 0.026(5) -0.014(5) 0.006(4) -0.015(5)
O48 0.030(6) 0.064(9) 0.033(6) -0.023(6) -0.011(5) 0.021(6)
O49 0.021(4) 0.025(5) 0.023(5) -0.013(4) -0.006(4) 0.005(4)
O50 0.038(6) 0.031(6) 0.028(6) -0.008(5) 0.000(5) -0.001(5)
O51 0.027(5) 0.030(6) 0.025(5) -0.012(5) 0.004(4) -0.007(4)
O52 0.027(5) 0.028(5) 0.018(5) -0.012(4) -0.006(4) 0.010(4)
O53 0.023(5) 0.040(6) 0.021(5) -0.014(5) -0.003(4) 0.005(4)
O54 0.046(7) 0.032(6) 0.025(6) -0.010(5) -0.008(5) 0.016(5)
O55 0.030(5) 0.033(6) 0.023(5) -0.015(5) -0.004(4) 0.016(4)
O56 0.022(5) 0.033(6) 0.026(5) -0.015(5) -0.004(4) 0.014(4)
O57 0.026(5) 0.054(7) 0.024(5) -0.023(5) -0.007(4) 0.017(5)
O58 0.021(5) 0.029(5) 0.029(5) -0.018(5) -0.008(4) 0.008(4)
O59 0.047(7) 0.049(8) 0.032(6) -0.023(6) -0.014(5) 0.004(6)
O60 0.027(5) 0.047(7) 0.020(5) -0.020(5) -0.003(4) -0.001(5)
O61 0.038(6) 0.042(7) 0.025(5) -0.020(5) -0.008(5) 0.015(5)
O62 0.050(7) 0.050(8) 0.036(6) -0.030(6) -0.016(6) 0.014(6)
O63 0.028(5) 0.045(7) 0.020(5) -0.016(5) -0.005(4) 0.017(5)
O64 0.032(6) 0.045(7) 0.027(6) -0.020(5) 0.000(4) 0.015(5)
O65 0.022(5) 0.034(6) 0.019(5) -0.013(4) -0.004(4) 0.007(4)
O66 0.033(6) 0.067(9) 0.038(7) -0.025(7) 0.000(5) 0.020(6)
O67 0.027(5) 0.048(7) 0.024(5) -0.015(5) 0.001(4) 0.002(5)
O68 0.037(6) 0.032(6) 0.016(5) -0.007(5) -0.004(4) 0.001(5)
O69 0.013(4) 0.021(5) 0.021(5) -0.008(4) -0.003(3) 0.007(3)
O70 0.028(5) 0.026(5) 0.019(5) -0.010(4) -0.005(4) 0.003(4)
O71 0.023(5) 0.028(5) 0.025(5) -0.017(4) -0.004(4) 0.011(4)
O72 0.022(5) 0.032(6) 0.014(4) -0.010(4) 0.002(4) 0.002(4)
O73 0.025(5) 0.036(6) 0.030(5) -0.020(5) -0.005(4) 0.016(4)
O74 0.049(7) 0.020(5) 0.029(6) -0.008(5) -0.005(5) 0.010(5)
O75 0.040(6) 0.033(6) 0.029(6) -0.012(5) -0.004(5) 0.015(5)
O76 0.023(5) 0.037(6) 0.018(5) -0.017(5) -0.005(4) 0.013(4)
O77 0.028(5) 0.032(6) 0.025(5) -0.019(5) -0.007(4) 0.008(4)
O78 0.057(7) 0.027(6) 0.022(5) -0.013(5) -0.001(5) 0.019(5)
O79 0.023(4) 0.022(5) 0.013(4) -0.005(4) -0.002(4) 0.001(4)
O80 0.037(5) 0.021(5) 0.024(5) -0.014(4) -0.002(4) 0.010(4)
O81 0.033(5) 0.029(6) 0.027(5) -0.015(5) -0.005(4) 0.009(4)
O82 0.027(5) 0.065(8) 0.020(5) -0.027(6) -0.002(4) 0.005(5)
O83 0.025(5) 0.042(6) 0.022(5) -0.019(5) -0.007(4) 0.010(4)
O84 0.068(8) 0.028(6) 0.025(6) -0.012(5) -0.001(6) 0.012(6)
O85 0.054(8) 0.063(9) 0.048(7) -0.041(7) -0.028(6) 0.031(7)
O86 0.066(8) 0.032(7) 0.027(6) -0.005(5) -0.006(6) 0.020(6)
O87 0.047(7) 0.058(9) 0.046(8) -0.035(7) -0.001(6) -0.001(6)
O89 0.040(7) 0.085(12) 0.052(8) -0.028(8) -0.023(7) 0.018(7)
O90 0.091(10) 0.029(7) 0.035(7) -0.014(6) -0.005(7) 0.022(7)
K1 0.030(2) 0.036(3) 0.043(3) -0.026(2) -0.012(2) 0.0089(19)
K2 0.0411(19) 0.048(2) 0.0327(18) -0.0227(18) -0.0062(15) 0.0169(17)
K3 0.0254(16) 0.053(2) 0.056(2) -0.035(2) -0.0127(16) 0.0143(16)
K4 0.0327(18) 0.052(2) 0.036(2) -0.0203(19) -0.0073(15) 0.0124(16)
K5 0.146(7) 0.099(6) 0.147(8) -0.059(6) -0.088(6) 0.013(5)
K6 0.131(7) 0.106(6) 0.106(6) -0.030(5) -0.053(5) -0.013(5)
K7 0.080(6) 0.177(11) 0.068(5) -0.046(6) -0.002(4) -0.055(6)
K8 0.071(6) 0.059(6) 0.055(6) -0.039(5) 0.018(5) -0.010(5)
K9 0.077(7) 0.089(8) 0.106(9) -0.067(8) -0.064(7) 0.054(6)
K10 0.180(17) 0.081(10) 0.065(8) -0.029(8) 0.011(9) 0.034(10)
K11 0.095(11) 0.170(19) 0.116(13) -0.077(13) -0.035(10) 0.046(11)
K12 0.123(13) 0.088(11) 0.112(12) -0.024(10) -0.044(11) 0.015(9)
K13 0.123(13) 0.18(2) 0.095(11) -0.073(13) -0.036(10) 0.061(13)
K14 0.131(14) 0.089(12) 0.120(14) 0.001(10) -0.042(12) 0.015(10)
Na1 0.039(3) 0.035(4) 0.019(3) -0.005(3) -0.007(3) 0.004(3)
Na2 0.080(6) 0.177(11) 0.068(5) -0.046(6) -0.002(4) -0.055(6)
O1W 0.042(6) 0.043(7) 0.035(6) -0.019(6) -0.011(5) 0.006(5)
O2W 0.071(9) 0.055(8) 0.046(7) -0.027(7) -0.006(6) 0.017(7)
O3W 0.033(6) 0.080(10) 0.060(8) -0.040(8) -0.009(6) -0.001(6)
O4W 0.124(15) 0.096(14) 0.094(13) -0.058(12) -0.063(12) 0.036(12)
O5W 0.105(13) 0.093(14) 0.078(12) -0.039(11) -0.019(10) -0.020(11)
O6W 0.060(13) 0.31(4) 0.22(3) -0.21(3) 0.016(16) -0.049(18)
O7W 0.058(12) 0.19(3) 0.109(18) 0.074(17) -0.003(12) 0.048(15)
O8W 0.14(4) 0.11(4) 0.19(5) -0.03(4) -0.13(4) -0.03(3)
O9W 0.09(2) 0.98(14) 0.46(7) -0.63(10) -0.01(3) -0.04(4)
O10W 0.06(2) 0.19(5) 0.10(3) -0.10(3) 0.00(2) 0.05(3)
O11W 0.07(3) 0.60(16) 0.15(5) -0.10(7) -0.07(3) 0.17(6)
O12W 0.04(2) 0.15(5) 0.27(7) -0.12(5) -0.02(3) -0.03(2)
O13W 0.27(8) 0.36(10) 0.24(7) -0.28(8) -0.14(6) 0.16(8)
O14W 0.27(3) 0.118(18) 0.089(14) -0.091(15) -0.104(19) 0.13(2)
O15W 0.116(18) 0.21(3) 0.31(4) -0.23(3) -0.13(2) 0.104(19)
O16W 0.22(3) 0.17(3) 0.037(11) -0.044(14) 0.018(14) 0.01(2)
O17W 0.124(15) 0.096(14) 0.094(13) -0.058(12) -0.063(12) 0.036(12)
O18W 0.19(4) 0.053(17) 0.060(17) -0.010(14) 0.00(2) 0.013(19)
O19W 0.23(6) 0.16(5) 0.04(2) 0.04(3) -0.08(3) -0.08(4)
O20W 0.071(9) 0.055(8) 0.046(7) -0.027(7) -0.006(6) 0.017(7)
O21W 0.105(13) 0.093(14) 0.078(12) -0.039(11) -0.019(10) -0.020(11)
O22W 0.19(7) 0.28(11) 0.20(8) -0.06(7) -0.11(7) 0.01(7)
O23W 0.19(4) 0.053(17) 0.060(17) -0.010(14) 0.00(2) 0.013(19)
O24W 0.12(4) 0.28(9) 0.14(5) 0.08(5) -0.08(4) -0.14(5)
O25W 0.033(6) 0.080(10) 0.060(8) -0.040(8) -0.009(6) -0.001(6)
O26W 0.31(8) 0.09(3) 0.17(5) -0.03(3) -0.17(6) -0.07(4)

loop_
_atom_type_symbol
_atom_type_description
_atom_type_scat_dispersion_real
_atom_type_scat_dispersion_imag
_atom_type_scat_source
O O 0.0106 0.0060 'International Tables Vol C Tables 4.2.6.8 and 6.1.1.4'
C C 0.0033 0.0016 'International Tables Vol C Tables 4.2.6.8 and 6.1.1.4'
Si Si 0.0817 0.0704 'International Tables Vol C Tables 4.2.6.8 and 6.1.1.4'
Ni Ni 0.3393 1.1124 'International Tables Vol C Tables 4.2.6.8 and 6.1.1.4'
W W -0.8490 6.8722 'International Tables Vol C Tables 4.2.6.8 and 6.1.1.4'
K K 0.2009 0.2494 'International Tables Vol C Tables 4.2.6.8 and 6.1.1.4'
Na Na 0.0362 0.0249 'International Tables Vol C Tables 4.2.6.8 and 6.1.1.4'

loop_
_geom_angle_atom_site_label_1
_geom_angle_atom_site_label_2
_geom_angle_atom_site_label_3
_geom_angle
_geom_angle_site_symmetry_1
_geom_angle_site_symmetry_3
_geom_angle_publ_flag
O1 W1 O3 101.9(5) . . ?
O1 W1 O2 101.5(4) . . ?
O3 W1 O2 89.0(4) . . ?
O1 W1 O4 99.5(4) . . ?
O3 W1 O4 89.6(4) . . ?
O2 W1 O4 158.7(4) . . ?
O1 W1 O5 99.2(5) . . ?
O3 W1 O5 158.9(4) . . ?
O2 W1 O5 87.4(4) . . ?
O4 W1 O5 86.2(4) . . ?
O1 W1 O6 170.7(4) . . ?
O3 W1 O6 85.1(3) . . ?
O2 W1 O6 84.6(4) . . ?
O4 W1 O6 74.1(3) . . ?
O5 W1 O6 73.8(3) . . ?
O1 W1 K3 49.5(3) . 1_655 ?
O3 W1 K3 101.9(3) . 1_655 ?
O2 W1 K3 52.1(3) . 1_655 ?
O4 W1 K3 148.4(3) . 1_655 ?
O5 W1 K3 92.3(3) . 1_655 ?
O6 W1 K3 135.6(2) . 1_655 ?
O1 W1 K8 51.8(4) . 1_654 ?
O3 W1 K8 50.3(3) . 1_654 ?
O2 W1 K8 101.8(4) . 1_654 ?
O4 W1 K8 93.6(3) . 1_654 ?
O5 W1 K8 150.6(3) . 1_654 ?
O6 W1 K8 134.3(3) . 1_654 ?
K3 W1 K8 72.8(2) 1_655 1_654 ?
O1 W1 K10 82.4(4) . 1_654 ?
O3 W1 K10 49.6(4) . 1_654 ?
O2 W1 K10 137.8(4) . 1_654 ?
O4 W1 K10 48.7(4) . 1_654 ?
O5 W1 K10 133.9(4) . 1_654 ?
O6 W1 K10 97.9(4) . 1_654 ?
K3 W1 K10 120.2(3) 1_655 1_654 ?
K8 W1 K10 48.1(4) 1_654 1_654 ?
O1 W1 K2 28.3(4) . 1_655 ?
O3 W1 K2 119.3(3) . 1_655 ?
O2 W1 K2 121.0(3) . 1_655 ?
O4 W1 K2 77.7(3) . 1_655 ?
O5 W1 K2 80.0(3) . 1_655 ?
O6 W1 K2 142.4(2) . 1_655 ?
K3 W1 K2 70.99(8) 1_655 1_655 ?
K8 W1 K2 71.30(15) 1_654 1_655 ?
K10 W1 K2 81.3(2) 1_654 1_655 ?
O7 W2 O9 102.0(5) . . ?
O7 W2 O8 102.6(4) . . ?
O9 W2 O8 90.7(4) . . ?
O7 W2 O4 98.5(4) . . ?
O9 W2 O4 87.9(4) . . ?
O8 W2 O4 158.7(4) . . ?
O7 W2 O10 99.3(5) . . ?
O9 W2 O10 158.4(4) . . ?
O8 W2 O10 88.2(4) . . ?
O4 W2 O10 85.4(4) . . ?
O7 W2 O6 169.8(4) . . ?
O9 W2 O6 84.1(4) . . ?
O8 W2 O6 85.3(4) . . ?
O4 W2 O6 73.4(3) . . ?
O10 W2 O6 74.2(3) . . ?
O7 W2 K1 87.1(4) . . ?
O9 W2 K1 135.9(3) . . ?
O8 W2 K1 45.4(3) . . ?
O4 W2 K1 133.9(3) . . ?
O10 W2 K1 48.7(3) . . ?
O6 W2 K1 94.2(2) . . ?
O7 W2 K10 82.2(5) . 1_654 ?
O9 W2 K10 49.0(4) . 1_654 ?
O8 W2 K10 138.9(4) . 1_654 ?
O4 W2 K10 47.3(4) . 1_654 ?
O10 W2 K10 131.8(4) . 1_654 ?
O6 W2 K10 96.1(3) . 1_654 ?
K1 W2 K10 169.2(2) . 1_654 ?
O7 W2 K11 49.0(4) . . ?
O9 W2 K11 95.6(4) . . ?
O8 W2 K11 54.0(4) . . ?
O4 W2 K11 147.3(3) . . ?
O10 W2 K11 101.1(4) . . ?
O6 W2 K11 139.3(3) . . ?
K1 W2 K11 58.4(3) . . ?
K10 W2 K11 114.3(4) 1_654 . ?
O11 W3 O13 102.9(4) . . ?
O11 W3 O12 100.8(5) . . ?
O13 W3 O12 89.5(4) . . ?
O11 W3 O5 98.5(4) . . ?
O13 W3 O5 158.5(4) . . ?
O12 W3 O5 88.1(4) . . ?
O11 W3 O10 99.6(5) . . ?
O13 W3 O10 88.2(4) . . ?
O12 W3 O10 159.4(4) . . ?
O5 W3 O10 86.6(4) . . ?
O11 W3 O6 170.5(4) . . ?
O13 W3 O6 84.4(4) . . ?
O12 W3 O6 85.0(4) . . ?
O5 W3 O6 74.1(3) . . ?
O10 W3 O6 74.4(3) . . ?
O11 W3 K1 87.0(4) . . ?
O13 W3 K1 45.8(3) . . ?
O12 W3 K1 134.9(3) . . ?
O5 W3 K1 135.0(3) . . ?
O10 W3 K1 48.6(3) . . ?
O6 W3 K1 94.1(2) . . ?
O11 W3 K2 53.6(4) . 2_656 ?
O13 W3 K2 108.5(3) . 2_656 ?
O12 W3 K2 48.5(3) . 2_656 ?
O5 W3 K2 85.6(3) . 2_656 ?
O10 W3 K2 150.3(3) . 2_656 ?
O6 W3 K2 130.1(2) . 2_656 ?
K1 W3 K2 129.98(6) . 2_656 ?
O11 W3 K11 48.7(4) . 2_656 ?
O13 W3 K11 54.5(4) . 2_656 ?
O12 W3 K11 93.9(4) . 2_656 ?
O5 W3 K11 147.0(4) . 2_656 ?
O10 W3 K11 101.3(4) . 2_656 ?
O6 W3 K11 138.9(3) . 2_656 ?
K1 W3 K11 58.6(2) . 2_656 ?
K2 W3 K11 71.6(3) 2_656 2_656 ?
O15 W4 O14 101.5(5) . . ?
O15 W4 O16 100.8(5) . . ?
O14 W4 O16 93.0(4) . . ?
O15 W4 O17 99.4(4) . . ?
O14 W4 O17 94.1(4) . . ?
O16 W4 O17 156.8(4) . . ?
O15 W4 O13 96.1(4) . . ?
O14 W4 O13 162.4(4) . . ?
O16 W4 O13 82.9(4) . . ?
O17 W4 O13 83.8(3) . . ?
O15 W4 O18 173.7(4) . . ?
O14 W4 O18 80.2(4) . . ?
O16 W4 O18 85.1(4) . . ?
O17 W4 O18 74.4(3) . . ?
O13 W4 O18 82.4(3) . . ?
O15 W4 K1 81.2(3) . . ?
O14 W4 K1 137.4(3) . . ?
O16 W4 K1 128.6(3) . . ?
O17 W4 K1 44.3(3) . . ?
O13 W4 K1 46.3(2) . . ?
O18 W4 K1 93.3(2) . . ?
O15 W4 K11 42.7(4) . 2_656 ?
O14 W4 K11 143.6(4) . 2_656 ?
O16 W4 K11 89.0(4) . 2_656 ?
O17 W4 K11 98.2(4) . 2_656 ?
O13 W4 K11 53.7(4) . 2_656 ?
O18 W4 K11 136.1(3) . 2_656 ?
K1 W4 K11 57.9(2) . 2_656 ?
O15 W4 K13 84.8(5) . . ?
O14 W4 K13 32.7(4) . . ?
O16 W4 K13 68.7(4) . . ?
O17 W4 K13 124.7(3) . . ?
O13 W4 K13 151.1(3) . . ?
O18 W4 K13 99.6(4) . . ?
K1 W4 K13 159.5(3) . . ?
K11 W4 K13 118.6(4) 2_656 . ?
O19 W5 O20 102.7(5) . . ?
O19 W5 O21 101.5(5) . . ?
O20 W5 O21 94.4(5) . . ?
O19 W5 O17 98.8(4) . . ?
O20 W5 O17 93.5(4) . . ?
O21 W5 O17 155.9(4) . . ?
O19 W5 O8 95.2(4) . . ?
O20 W5 O8 162.1(4) . . ?
O21 W5 O8 83.0(4) . . ?
O17 W5 O8 82.5(4) . . ?
O19 W5 O18 171.8(4) . . ?
O20 W5 O18 79.6(4) . . ?
O21 W5 O18 86.1(4) . . ?
O17 W5 O18 73.1(3) . . ?
O8 W5 O18 82.5(3) . . ?
O19 W5 K1 80.8(4) . . ?
O20 W5 K1 136.5(4) . . ?
O21 W5 K1 127.8(3) . . ?
O17 W5 K1 43.8(2) . . ?
O8 W5 K1 45.2(3) . . ?
O18 W5 K1 92.1(2) . . ?
O19 W5 K11 42.1(4) . . ?
O20 W5 K11 144.4(4) . . ?
O21 W5 K11 89.5(4) . . ?
O17 W5 K11 97.1(4) . . ?
O8 W5 K11 53.5(3) . . ?
O18 W5 K11 136.0(3) . . ?
K1 W5 K11 57.5(3) . . ?
O22 W6 O23 102.7(5) . . ?
O22 W6 O21 100.2(5) . . ?
O23 W6 O21 92.8(4) . . ?
O22 W6 O24 99.7(5) . . ?
O23 W6 O24 93.8(4) . . ?
O21 W6 O24 157.1(4) . . ?
O22 W6 O9 96.3(5) . . ?
O23 W6 O9 160.9(4) . . ?
O21 W6 O9 82.0(4) . . ?
O24 W6 O9 84.7(4) . . ?
O22 W6 O25 173.7(5) . . ?
O23 W6 O25 78.8(4) . . ?
O21 W6 O25 85.8(4) . . ?
O24 W6 O25 74.1(4) . . ?
O9 W6 O25 82.5(4) . . ?
O22 W6 K14 83.4(5) . 2_666 ?
O23 W6 K14 46.9(5) . 2_666 ?
O21 W6 K14 138.7(4) . 2_666 ?
O24 W6 K14 55.3(4) . 2_666 ?
O9 W6 K14 139.0(4) . 2_666 ?
O25 W6 K14 93.3(4) . 2_666 ?
O22 W6 K10 80.1(5) . 1_654 ?
O23 W6 K10 138.8(4) . 1_654 ?
O21 W6 K10 127.6(4) . 1_654 ?
O24 W6 K10 46.0(4) . 1_654 ?
O9 W6 K10 46.5(4) . 1_654 ?
O25 W6 K10 94.8(3) . 1_654 ?
K14 W6 K10 93.7(4) 2_666 1_654 ?
O26 W7 O27 101.3(5) . . ?
O26 W7 O28 100.7(5) . . ?
O27 W7 O28 95.0(4) . . ?
O26 W7 O24 97.7(5) . . ?
O27 W7 O24 93.2(5) . . ?
O28 W7 O24 158.0(4) . . ?
O26 W7 O3 96.8(5) . . ?
O27 W7 O3 161.8(4) . . ?
O28 W7 O3 82.7(4) . . ?
O24 W7 O3 83.1(4) . . ?
O26 W7 O25 172.4(5) . . ?
O27 W7 O25 79.5(4) . . ?
O28 W7 O25 86.8(4) . . ?
O24 W7 O25 74.7(4) . . ?
O3 W7 O25 82.4(3) . . ?
O26 W7 K8 47.2(4) . 1_654 ?
O27 W7 K8 148.2(4) . 1_654 ?
O28 W7 K8 95.5(3) . 1_654 ?
O24 W7 K8 88.1(3) . 1_654 ?
O3 W7 K8 49.7(3) . 1_654 ?
O25 W7 K8 131.0(3) . 1_654 ?
O26 W7 K14 80.3(5) . 2_666 ?
O27 W7 K14 45.3(5) . 2_666 ?
O28 W7 K14 138.4(4) . 2_666 ?
O24 W7 K14 56.9(4) . 2_666 ?
O3 W7 K14 138.8(4) . 2_666 ?
O25 W7 K14 95.3(4) . 2_666 ?
K8 W7 K14 113.2(3) 1_654 2_666 ?
O26 W7 K10 79.5(5) . 1_654 ?
O27 W7 K10 137.8(4) . 1_654 ?
O28 W7 K10 126.7(4) . 1_654 ?
O24 W7 K10 45.7(4) . 1_654 ?
O3 W7 K10 45.1(4) . 1_654 ?
O25 W7 K10 94.8(4) . 1_654 ?
K8 W7 K10 46.2(3) 1_654 1_654 ?
K14 W7 K10 94.6(4) 2_666 1_654 ?
O29 W8 O30 103.3(5) . . ?
O29 W8 O28 100.8(5) . . ?
O30 W8 O28 92.6(4) . . ?
O29 W8 O31 98.2(5) . . ?
O30 W8 O31 92.0(4) . . ?
O28 W8 O31 158.9(4) . . ?
O29 W8 O2 95.6(4) . . ?
O30 W8 O2 161.1(4) . . ?
O28 W8 O2 83.0(4) . . ?
O31 W8 O2 86.0(4) . . ?
O29 W8 O32 172.4(5) . . ?
O30 W8 O32 78.1(4) . . ?
O28 W8 O32 86.6(4) . . ?
O31 W8 O32 74.2(3) . . ?
O2 W8 O32 83.4(3) . . ?
O29 W8 K3 46.4(4) . 1_655 ?
O30 W8 K3 149.7(3) . 1_655 ?
O28 W8 K3 94.8(3) . 1_655 ?
O31 W8 K3 91.6(3) . 1_655 ?
O2 W8 K3 49.2(3) . 1_655 ?
O32 W8 K3 131.7(2) . 1_655 ?
O29 W8 K4 58.5(4) . 1_655 ?
O30 W8 K4 105.1(3) . 1_655 ?
O28 W8 K4 155.1(3) . 1_655 ?
O31 W8 K4 40.1(3) . 1_655 ?
O2 W8 K4 85.3(3) . 1_655 ?
O32 W8 K4 113.9(2) . 1_655 ?
K3 W8 K4 61.21(8) 1_655 1_655 ?
O33 W9 O34 102.0(4) . . ?
O33 W9 O16 101.5(5) . . ?
O34 W9 O16 93.2(4) . . ?
O33 W9 O31 98.9(5) . . ?
O34 W9 O31 91.3(4) . . ?
O16 W9 O31 157.7(4) . . ?
O33 W9 O12 96.2(4) . . ?
O34 W9 O12 161.7(4) . . ?
O16 W9 O12 84.1(4) . . ?
O31 W9 O12 84.9(4) . . ?
O33 W9 O32 173.2(4) . . ?
O34 W9 O32 78.5(4) . . ?
O16 W9 O32 85.2(4) . . ?
O31 W9 O32 74.3(4) . . ?
O12 W9 O32 83.3(4) . . ?
O33 W9 K2 48.3(3) . 2_656 ?
O34 W9 K2 147.5(3) . 2_656 ?
O16 W9 K2 104.6(3) . 2_656 ?
O31 W9 K2 82.5(3) . 2_656 ?
O12 W9 K2 49.7(3) . 2_656 ?
O32 W9 K2 129.2(2) . 2_656 ?
O35 W10 O36 102.2(6) . . ?
O35 W10 O38 101.1(6) . . ?
O36 W10 O38 94.5(5) . . ?
O35 W10 O37 98.6(6) . . ?
O36 W10 O37 93.1(5) . . ?
O38 W10 O37 156.9(5) . . ?
O35 W10 O39 96.5(6) . . ?
O36 W10 O39 161.3(5) . . ?
O38 W10 O39 82.2(5) . . ?
O37 W10 O39 83.7(5) . . ?
O35 W10 O40 173.1(6) . . ?
O36 W10 O40 78.9(4) . . ?
O38 W10 O40 85.5(4) . . ?
O37 W10 O40 74.6(4) . . ?
O39 W10 O40 82.5(4) . . ?
O41 W11 O42 100.4(6) . . ?
O41 W11 O43 102.3(6) . . ?
O42 W11 O43 94.6(6) . . ?
O41 W11 O37 98.7(6) . . ?
O42 W11 O37 93.9(6) . . ?
O43 W11 O37 155.5(5) . . ?
O41 W11 O44 96.8(5) . . ?
O42 W11 O44 162.7(5) . . ?
O43 W11 O44 82.3(5) . . ?
O37 W11 O44 82.8(5) . . ?
O41 W11 O40 172.3(6) . . ?
O42 W11 O40 80.0(4) . . ?
O43 W11 O40 85.3(4) . . ?
O37 W11 O40 73.6(4) . . ?
O44 W11 O40 82.8(4) . . ?
O46 W12 O45 101.1(5) . . ?
O46 W12 O43 103.5(6) . . ?
O45 W12 O43 92.1(5) . . ?
O46 W12 O47 97.8(6) . . ?
O45 W12 O47 93.9(5) . . ?
O43 W12 O47 156.4(4) . . ?
O46 W12 O48 96.7(5) . . ?
O45 W12 O48 162.2(5) . . ?
O43 W12 O48 83.1(5) . . ?
O47 W12 O48 84.3(5) . . ?
O46 W12 O49 171.5(6) . . ?
O45 W12 O49 79.6(4) . . ?
O43 W12 O49 85.0(4) . . ?
O47 W12 O49 73.7(4) . . ?
O48 W12 O49 83.0(4) . . ?
O46 W12 K5 82.1(5) . 2_557 ?
O45 W12 K5 138.1(4) . 2_557 ?
O43 W12 K5 128.2(4) . 2_557 ?
O47 W12 K5 44.8(3) . 2_557 ?
O48 W12 K5 45.3(4) . 2_557 ?
O49 W12 K5 91.8(3) . 2_557 ?
O46 W12 K6 54.0(5) . 2_557 ?
O45 W12 K6 77.3(4) . 2_557 ?
O43 W12 K6 151.3(3) . 2_557 ?
O47 W12 K6 52.2(3) . 2_557 ?
O48 W12 K6 114.4(4) . 2_557 ?
O49 W12 K6 118.4(3) . 2_557 ?
K5 W12 K6 71.12(17) 2_557 2_557 ?
O50 W13 O51 101.1(5) . . ?
O50 W13 O52 100.4(5) . . ?
O51 W13 O52 95.3(4) . . ?
O50 W13 O47 100.2(5) . . ?
O51 W13 O47 92.6(5) . . ?
O52 W13 O47 156.0(4) . . ?
O50 W13 O53 96.6(5) . . ?
O51 W13 O53 162.2(5) . . ?
O52 W13 O53 82.4(4) . . ?
O47 W13 O53 83.1(4) . . ?
O50 W13 O49 173.8(4) . . ?
O51 W13 O49 79.8(4) . . ?
O52 W13 O49 85.5(4) . . ?
O47 W13 O49 73.6(4) . . ?
O53 W13 O49 82.4(4) . . ?
O50 W13 K5 82.9(4) . 2_557 ?
O51 W13 K5 137.2(4) . 2_557 ?
O52 W13 K5 126.2(3) . 2_557 ?
O47 W13 K5 45.3(3) . 2_557 ?
O53 W13 K5 44.3(3) . 2_557 ?
O49 W13 K5 92.2(3) . 2_557 ?
O50 W13 K6 40.1(4) . . ?
O51 W13 K6 138.7(4) . . ?
O52 W13 K6 82.6(3) . . ?
O47 W13 K6 105.9(4) . . ?
O53 W13 K6 58.7(3) . . ?
O49 W13 K6 140.5(3) . . ?
K5 W13 K6 65.9(2) 2_557 . ?
O50 W13 K5 27.5(4) . . ?
O51 W13 K5 76.3(4) . . ?
O52 W13 K5 114.1(3) . . ?
O47 W13 K5 89.8(3) . . ?
O53 W13 K5 120.8(3) . . ?
O49 W13 K5 150.1(3) . . ?
K5 W13 K5 93.2(2) 2_557 . ?
K6 W13 K5 67.40(18) . . ?
O54 W14 O55 102.7(5) . 1_554 ?
O54 W14 O52 100.9(5) . 1_554 ?
O55 W14 O52 93.0(4) 1_554 1_554 ?
O54 W14 O57 99.2(5) . . ?
O55 W14 O57 92.4(5) 1_554 . ?
O52 W14 O57 157.5(4) 1_554 . ?
O54 W14 O56 95.2(5) . 1_554 ?
O55 W14 O56 162.1(4) 1_554 1_554 ?
O52 W14 O56 83.1(4) 1_554 1_554 ?
O57 W14 O56 85.0(4) . 1_554 ?
O54 W14 O58 173.7(4) . 1_554 ?
O55 W14 O58 78.8(4) 1_554 1_554 ?
O52 W14 O58 85.1(4) 1_554 1_554 ?
O57 W14 O58 74.6(4) . 1_554 ?
O56 W14 O58 83.4(4) 1_554 1_554 ?
O54 W14 Na1 83.9(4) . 2_656 ?
O55 W14 Na1 137.5(4) 1_554 2_656 ?
O52 W14 Na1 127.4(3) 1_554 2_656 ?
O57 W14 Na1 45.3(3) . 2_656 ?
O56 W14 Na1 44.4(3) 1_554 2_656 ?
O58 W14 Na1 90.9(3) 1_554 2_656 ?
O59 W15 O60 102.6(5) 1_554 1_554 ?
O59 W15 O38 101.3(5) 1_554 1_554 ?
O60 W15 O38 95.0(5) 1_554 1_554 ?
O59 W15 O57 98.4(5) 1_554 . ?
O60 W15 O57 92.7(5) 1_554 . ?
O38 W15 O57 156.7(5) 1_554 . ?
O59 W15 O61 96.6(5) 1_554 1_554 ?
O60 W15 O61 160.7(4) 1_554 1_554 ?
O38 W15 O61 82.6(5) 1_554 1_554 ?
O57 W15 O61 82.9(4) . 1_554 ?
O59 W15 O58 172.6(5) 1_554 1_554 ?
O60 W15 O58 78.8(4) 1_554 1_554 ?
O38 W15 O58 85.7(4) 1_554 1_554 ?
O57 W15 O58 74.3(4) . 1_554 ?
O61 W15 O58 81.9(4) 1_554 1_554 ?
O59 W15 Na1 85.7(4) 1_554 2_656 ?
O60 W15 Na1 135.4(4) 1_554 2_656 ?
O38 W15 Na1 126.7(4) 1_554 2_656 ?
O57 W15 Na1 42.7(3) . 2_656 ?
O61 W15 Na1 44.1(3) 1_554 2_656 ?
O58 W15 Na1 88.2(3) 1_554 2_656 ?
O62 W16 O39 103.7(5) 1_554 1_554 ?
O62 W16 O61 102.5(5) 1_554 1_554 ?
O39 W16 O61 90.3(5) 1_554 1_554 ?
O62 W16 O64 98.3(5) 1_554 1_554 ?
O39 W16 O64 89.5(5) 1_554 1_554 ?
O61 W16 O64 158.6(4) 1_554 1_554 ?
O62 W16 O63 97.7(5) 1_554 1_554 ?
O39 W16 O63 158.4(4) 1_554 1_554 ?
O61 W16 O63 87.7(5) 1_554 1_554 ?
O64 W16 O63 84.6(5) 1_554 1_554 ?
O62 W16 O65 168.9(5) 1_554 1_554 ?
O39 W16 O65 84.4(4) 1_554 1_554 ?
O61 W16 O65 84.7(4) 1_554 1_554 ?
O64 W16 O65 73.9(4) 1_554 1_554 ?
O63 W16 O65 73.9(4) 1_554 1_554 ?
O62 W16 Na1 89.7(4) 1_554 2_656 ?
O39 W16 Na1 133.8(3) 1_554 2_656 ?
O61 W16 Na1 43.5(4) 1_554 2_656 ?
O64 W16 Na1 132.6(4) 1_554 2_656 ?
O63 W16 Na1 48.0(3) 1_554 2_656 ?
O65 W16 Na1 90.0(3) 1_554 2_656 ?
O62 W16 K2 51.6(4) 1_554 . ?
O39 W16 K2 155.2(3) 1_554 . ?
O61 W16 K2 97.4(3) 1_554 . ?
O64 W16 K2 91.7(3) 1_554 . ?
O63 W16 K2 46.1(3) 1_554 . ?
O65 W16 K2 119.7(3) 1_554 . ?
Na1 W16 K2 57.91(11) 2_656 . ?
O62 W16 K10 60.6(5) 1_554 1_554 ?
O39 W16 K10 82.0(4) 1_554 1_554 ?
O61 W16 K10 158.6(5) 1_554 1_554 ?
O64 W16 K10 42.0(4) 1_554 1_554 ?
O63 W16 K10 106.6(4) 1_554 1_554 ?
O65 W16 K10 114.1(4) 1_554 1_554 ?
Na1 W16 K10 140.2(2) 2_656 1_554 ?
K2 W16 K10 82.4(2) . 1_554 ?
O66 W17 O44 103.9(6) 1_654 1_654 ?
O66 W17 O48 102.9(6) 1_654 1_654 ?
O44 W17 O48 90.9(5) 1_654 1_654 ?
O66 W17 O64 99.0(5) 1_654 1_654 ?
O44 W17 O64 90.5(5) 1_654 1_654 ?
O48 W17 O64 157.1(4) 1_654 1_654 ?
O66 W17 O67 97.5(6) 1_654 . ?
O44 W17 O67 158.5(5) 1_654 . ?
O48 W17 O67 86.5(5) 1_654 . ?
O64 W17 O67 83.9(5) 1_654 . ?
O66 W17 O65 168.4(5) 1_654 1_654 ?
O44 W17 O65 85.1(4) 1_654 1_654 ?
O48 W17 O65 83.9(4) 1_654 1_654 ?
O64 W17 O65 73.4(4) 1_654 1_654 ?
O67 W17 O65 73.3(4) . 1_654 ?
O66 W17 K5 86.5(5) 1_654 2_656 ?
O44 W17 K5 135.8(4) 1_654 2_656 ?
O48 W17 K5 45.1(4) 1_654 2_656 ?
O64 W17 K5 130.8(4) 1_654 2_656 ?
O67 W17 K5 47.0(3) . 2_656 ?
O65 W17 K5 91.9(3) 1_654 2_656 ?
O66 W17 K7 47.3(5) 1_654 . ?
O44 W17 K7 151.0(4) 1_654 . ?
O48 W17 K7 98.7(4) 1_654 . ?
O64 W17 K7 91.0(4) 1_654 . ?
O67 W17 K7 50.2(4) . . ?
O65 W17 K7 122.9(3) 1_654 . ?
K5 W17 K7 57.7(2) 2_656 . ?
O68 W18 O53 102.1(5) . 1_554 ?
O68 W18 O56 102.0(5) . 1_554 ?
O53 W18 O56 88.1(4) 1_554 1_554 ?
O68 W18 O67 99.6(5) . 1_455 ?
O53 W18 O67 89.5(4) 1_554 1_455 ?
O56 W18 O67 158.3(5) 1_554 1_455 ?
O68 W18 O63 100.1(5) . 1_554 ?
O53 W18 O63 157.8(5) 1_554 1_554 ?
O56 W18 O63 87.0(4) 1_554 1_554 ?
O67 W18 O63 87.0(4) 1_455 1_554 ?
O68 W18 O65 170.9(4) . 1_554 ?
O53 W18 O65 84.4(4) 1_554 1_554 ?
O56 W18 O65 84.3(4) 1_554 1_554 ?
O67 W18 O65 74.0(4) 1_455 1_554 ?
O63 W18 O65 73.5(4) 1_554 1_554 ?
O68 W18 Na1 89.8(4) . 2_656 ?
O53 W18 Na1 130.6(3) 1_554 2_656 ?
O56 W18 Na1 42.5(3) 1_554 2_656 ?
O67 W18 Na1 135.9(3) 1_455 2_656 ?
O63 W18 Na1 48.9(3) 1_554 2_656 ?
O65 W18 Na1 90.6(3) 1_554 2_656 ?
O68 W18 K5 85.8(4) . 2_556 ?
O53 W18 K5 46.5(3) 1_554 2_556 ?
O56 W18 K5 134.4(3) 1_554 2_556 ?
O67 W18 K5 49.6(4) 1_455 2_556 ?
O63 W18 K5 136.4(3) 1_554 2_556 ?
O65 W18 K5 94.5(3) 1_554 2_556 ?
Na1 W18 K5 173.74(18) 2_656 2_556 ?
O68 W18 K6 51.4(4) . 1_554 ?
O53 W18 K6 53.2(4) 1_554 1_554 ?
O56 W18 K6 85.0(3) 1_554 1_554 ?
O67 W18 K6 110.6(4) 1_455 1_554 ?
O63 W18 K6 147.5(3) 1_554 1_554 ?
O65 W18 K6 136.5(2) 1_554 1_554 ?
Na1 W18 K6 108.83(16) 2_656 1_554 ?
K5 W18 K6 64.92(19) 2_556 1_554 ?
O68 W18 K4 31.6(3) . 2_556 ?
O53 W18 K4 120.1(3) 1_554 2_556 ?
O56 W18 K4 124.8(3) 1_554 2_556 ?
O67 W18 K4 74.5(3) 1_455 2_556 ?
O63 W18 K4 80.0(3) 1_554 2_556 ?
O65 W18 K4 139.4(2) 1_554 2_556 ?
Na1 W18 K4 94.66(11) 2_656 2_556 ?
K5 W18 K4 83.88(17) 2_556 2_556 ?
K6 W18 K4 78.97(13) 1_554 2_556 ?
O69 Ni1 O70 83.7(4) . . ?
O69 Ni1 O30 176.3(4) . . ?
O70 Ni1 O30 95.5(4) . . ?
O69 Ni1 O34 92.5(4) . . ?
O70 Ni1 O34 176.0(4) . . ?
O30 Ni1 O34 88.4(4) . . ?
O69 Ni1 O71 90.7(4) . . ?
O70 Ni1 O71 98.0(4) . . ?
O30 Ni1 O71 93.0(4) . . ?
O34 Ni1 O71 80.7(4) . . ?
O69 Ni1 O32 98.6(4) . . ?
O70 Ni1 O32 103.0(4) . . ?
O30 Ni1 O32 78.0(4) . . ?
O34 Ni1 O32 78.8(4) . . ?
O71 Ni1 O32 157.7(4) . . ?
O69 Ni1 Ni4 44.6(3) . . ?
O70 Ni1 Ni4 44.9(3) . . ?
O30 Ni1 Ni4 136.1(3) . . ?
O34 Ni1 Ni4 131.1(3) . . ?
O71 Ni1 Ni4 78.5(3) . . ?
O32 Ni1 Ni4 122.0(2) . . ?
O72 Ni2 O69 82.8(4) . . ?
O72 Ni2 O20 95.3(4) . . ?
O69 Ni2 O20 174.4(4) . . ?
O72 Ni2 O73 93.4(4) . . ?
O69 Ni2 O73 96.8(4) . . ?
O20 Ni2 O73 88.6(4) . . ?
O72 Ni2 O14 173.4(4) . . ?
O69 Ni2 O14 90.8(4) . . ?
O20 Ni2 O14 90.9(4) . . ?
O73 Ni2 O14 89.0(4) . . ?
O72 Ni2 O18 101.2(3) . . ?
O69 Ni2 O18 96.3(3) . . ?
O20 Ni2 O18 78.8(3) . . ?
O73 Ni2 O18 161.5(4) . . ?
O14 Ni2 O18 77.9(3) . . ?
O72 Ni2 Ni4 44.9(3) . . ?
O69 Ni2 Ni4 44.2(3) . . ?
O20 Ni2 Ni4 136.3(3) . . ?
O73 Ni2 Ni4 78.6(3) . . ?
O14 Ni2 Ni4 129.9(3) . . ?
O18 Ni2 Ni4 119.8(2) . . ?
O72 Ni2 K9 79.2(3) . . ?
O69 Ni2 K9 138.8(3) . . ?
O20 Ni2 K9 45.3(3) . . ?
O73 Ni2 K9 48.3(3) . . ?
O14 Ni2 K9 106.9(3) . . ?
O18 Ni2 K9 123.3(3) . . ?
Ni4 Ni2 K9 100.23(18) . . ?
O72 Ni2 K13 130.9(4) . . ?
O69 Ni2 K13 58.4(4) . . ?
O20 Ni2 K13 125.9(4) . . ?
O73 Ni2 K13 65.7(4) . . ?
O14 Ni2 K13 45.1(4) . . ?
O18 Ni2 K13 111.1(4) . . ?
Ni4 Ni2 K13 86.4(3) . . ?
K9 Ni2 K13 109.7(3) . . ?
O72 Ni3 O23 95.0(4) . . ?
O72 Ni3 O70 81.4(4) . . ?
O23 Ni3 O70 175.5(4) . . ?
O72 Ni3 O27 175.1(4) . . ?
O23 Ni3 O27 89.3(4) . . ?
O70 Ni3 O27 94.2(4) . . ?
O72 Ni3 O74 92.3(4) . . ?
O23 Ni3 O74 88.5(4) . . ?
O70 Ni3 O74 94.3(4) . . ?
O27 Ni3 O74 90.2(4) . . ?
O72 Ni3 O25 101.0(4) . . ?
O23 Ni3 O25 77.4(4) . . ?
O70 Ni3 O25 100.6(4) . . ?
O27 Ni3 O25 77.5(4) . . ?
O74 Ni3 O25 161.3(4) . . ?
O72 Ni3 K14 135.5(4) . 2_666 ?
O23 Ni3 K14 52.5(4) . 2_666 ?
O70 Ni3 K14 132.0(4) . 2_666 ?
O27 Ni3 K14 49.4(4) . 2_666 ?
O74 Ni3 K14 61.5(4) . 2_666 ?
O25 Ni3 K14 99.9(4) . 2_666 ?
O77 Ni4 O75 90.6(4) . . ?
O77 Ni4 O76 81.2(4) . . ?
O75 Ni4 O76 88.3(4) . . ?
O77 Ni4 O69 92.7(4) . . ?
O75 Ni4 O69 176.4(4) . . ?
O76 Ni4 O69 93.5(4) . . ?
O77 Ni4 O70 174.1(4) . . ?
O75 Ni4 O70 95.2(4) . . ?
O76 Ni4 O70 100.0(4) . . ?
O69 Ni4 O70 81.4(4) . . ?
O77 Ni4 O72 98.9(4) . . ?
O75 Ni4 O72 97.6(4) . . ?
O76 Ni4 O72 174.1(4) . . ?
O69 Ni4 O72 80.6(4) . . ?
O70 Ni4 O72 79.3(4) . . ?
O77 Ni4 Ni1 131.2(3) . . ?
O75 Ni4 Ni1 134.3(3) . . ?
O76 Ni4 Ni1 82.2(3) . . ?
O69 Ni4 Ni1 43.1(2) . . ?
O70 Ni4 Ni1 43.8(3) . . ?
O72 Ni4 Ni1 93.4(3) . . ?
O77 Ni4 Ni2 80.3(3) . . ?
O75 Ni4 Ni2 136.3(3) . . ?
O76 Ni4 Ni2 131.3(3) . . ?
O69 Ni4 Ni2 43.3(2) . . ?
O70 Ni4 Ni2 94.7(3) . . ?
O72 Ni4 Ni2 43.2(3) . . ?
Ni1 Ni4 Ni2 77.20(6) . . ?
O77 Ni4 K12 53.9(4) . . ?
O75 Ni4 K12 59.5(4) . . ?
O76 Ni4 K12 120.7(4) . . ?
O69 Ni4 K12 121.8(4) . . ?
O70 Ni4 K12 128.8(4) . . ?
O72 Ni4 K12 63.2(4) . . ?
Ni1 Ni4 K12 156.0(3) . . ?
Ni2 Ni4 K12 81.5(3) . . ?
O78 Ni5 O79 175.7(4) . . ?
O78 Ni5 O77 90.8(4) . . ?
O79 Ni5 O77 93.5(4) . . ?
O78 Ni5 O81 96.8(4) . . ?
O79 Ni5 O81 81.6(4) . . ?
O77 Ni5 O81 99.5(4) . . ?
O78 Ni5 O80 95.3(4) . . ?
O79 Ni5 O80 80.4(4) . . ?
O77 Ni5 O80 173.8(4) . . ?
O81 Ni5 O80 78.4(4) . . ?
O78 Ni5 O76 90.3(4) . . ?
O79 Ni5 O76 91.3(4) . . ?
O77 Ni5 O76 80.2(4) . . ?
O81 Ni5 O76 172.9(4) . . ?
O80 Ni5 O76 101.1(4) . . ?
O78 Ni5 Ni6 136.4(4) . . ?
O79 Ni5 Ni6 43.8(3) . . ?
O77 Ni5 Ni6 80.5(3) . . ?
O81 Ni5 Ni6 44.1(3) . . ?
O80 Ni5 Ni6 94.0(3) . . ?
O76 Ni5 Ni6 129.2(3) . . ?
O78 Ni5 Ni7 133.5(3) . . ?
O79 Ni5 Ni7 42.9(3) . . ?
O77 Ni5 Ni7 131.8(3) . . ?
O81 Ni5 Ni7 93.7(3) . . ?
O80 Ni5 Ni7 43.2(3) . . ?
O76 Ni5 Ni7 81.4(3) . . ?
Ni6 Ni5 Ni7 77.48(7) . . ?
O79 Ni6 O82 97.1(4) . . ?
O79 Ni6 O81 82.5(4) . . ?
O82 Ni6 O81 94.1(5) . . ?
O79 Ni6 O45 174.5(4) . . ?
O82 Ni6 O45 88.3(4) . . ?
O81 Ni6 O45 96.8(5) . . ?
O79 Ni6 O51 90.6(4) . . ?
O82 Ni6 O51 88.0(5) . . ?
O81 Ni6 O51 173.0(4) . . ?
O45 Ni6 O51 89.9(5) . . ?
O79 Ni6 O49 96.7(3) . . ?
O82 Ni6 O49 159.9(4) . . ?
O81 Ni6 O49 102.1(4) . . ?
O45 Ni6 O49 78.1(4) . . ?
O51 Ni6 O49 77.4(4) . . ?
O79 Ni6 Ni5 44.4(3) . . ?
O82 Ni6 Ni5 79.1(3) . . ?
O81 Ni6 Ni5 44.6(3) . . ?
O45 Ni6 Ni5 137.3(4) . . ?
O51 Ni6 Ni5 129.7(3) . . ?
O49 Ni6 Ni5 120.9(3) . . ?
O79 Ni6 K13 60.7(4) . . ?
O82 Ni6 K13 62.7(4) . . ?
O81 Ni6 K13 131.0(4) . . ?
O45 Ni6 K13 122.7(5) . . ?
O51 Ni6 K13 44.8(4) . . ?
O49 Ni6 K13 112.7(4) . . ?
Ni5 Ni6 K13 87.1(3) . . ?
O79 Ni7 O80 82.6(4) . . ?
O79 Ni7 O60 175.5(4) . . ?
O80 Ni7 O60 95.8(4) . . ?
O79 Ni7 O55 93.1(4) . . ?
O80 Ni7 O55 175.6(4) . . ?
O60 Ni7 O55 88.5(4) . . ?
O79 Ni7 O83 93.5(4) . . ?
O80 Ni7 O83 94.9(4) . . ?
O60 Ni7 O83 90.9(4) . . ?
O55 Ni7 O83 86.2(4) . . ?
O79 Ni7 O58 98.0(4) . . ?
O80 Ni7 O58 102.0(4) . . ?
O60 Ni7 O58 78.2(4) . . ?
O55 Ni7 O58 77.6(4) . . ?
O83 Ni7 O58 160.6(4) . . ?
O79 Ni7 Ni5 43.8(3) . . ?
O80 Ni7 Ni5 44.7(3) . . ?
O60 Ni7 Ni5 136.4(3) . . ?
O55 Ni7 Ni5 131.8(3) . . ?
O83 Ni7 Ni5 78.0(3) . . ?
O58 Ni7 Ni5 120.8(3) . . ?
O81 Ni8 O36 176.1(5) . . ?
O81 Ni8 O80 80.8(4) . . ?
O36 Ni8 O80 95.7(5) . . ?
O81 Ni8 O42 94.7(5) . . ?
O36 Ni8 O42 88.7(5) . . ?
O80 Ni8 O42 174.8(5) . . ?
O81 Ni8 O84 93.5(5) . . ?
O36 Ni8 O84 88.4(5) . . ?
O80 Ni8 O84 93.8(5) . . ?
O42 Ni8 O84 89.0(5) . . ?
O81 Ni8 O40 101.6(4) . . ?
O36 Ni8 O40 77.3(4) . . ?
O80 Ni8 O40 100.7(4) . . ?
O42 Ni8 O40 77.6(4) . . ?
O84 Ni8 O40 160.5(4) . . ?
O81 Ni8 K14 76.0(5) . . ?
O36 Ni8 K14 107.7(5) . . ?
O80 Ni8 K14 127.9(4) . . ?
O42 Ni8 K14 52.7(4) . . ?
O84 Ni8 K14 43.1(5) . . ?
O40 Ni8 K14 129.2(4) . . ?
O34 Ni9 O86 96.5(5) . . ?
O34 Ni9 O89 88.8(5) . . ?
O86 Ni9 O89 88.0(6) . . ?
O34 Ni9 O87 91.4(4) . . ?
O86 Ni9 O87 88.3(6) . . ?
O89 Ni9 O87 176.3(6) . . ?
O34 Ni9 O85 175.5(5) . . ?
O86 Ni9 O85 87.8(5) . . ?
O89 Ni9 O85 90.1(5) . . ?
O87 Ni9 O85 90.0(5) . . ?
O34 Ni9 O71 82.3(4) . . ?
O86 Ni9 O71 177.5(5) . . ?
O89 Ni9 O71 89.8(5) . . ?
O87 Ni9 O71 93.9(5) . . ?
O85 Ni9 O71 93.3(5) . . ?
O34 Ni9 K6 125.6(3) . 2_657 ?
O86 Ni9 K6 47.2(4) . 2_657 ?
O89 Ni9 K6 57.3(4) . 2_657 ?
O87 Ni9 K6 119.9(4) . 2_657 ?
O85 Ni9 K6 57.0(4) . 2_657 ?
O71 Ni9 K6 132.0(3) . 2_657 ?
O18 Si1 O25 110.5(5) . . ?
O18 Si1 O32 110.2(5) . . ?
O25 Si1 O32 109.2(5) . . ?
O18 Si1 O6 109.0(5) . . ?
O25 Si1 O6 108.2(5) . . ?
O32 Si1 O6 109.6(5) . . ?
O40 Si2 O58 109.8(5) . . ?
O40 Si2 O49 110.4(5) . . ?
O58 Si2 O49 109.8(5) . . ?
O40 Si2 O65 108.6(5) . . ?
O58 Si2 O65 109.6(5) . . ?
O49 Si2 O65 108.7(5) . . ?
O82 C1 O73 121.3(13) . . ?
O82 C1 O77 119.2(12) . . ?
O73 C1 O77 119.2(12) . . ?
O82 C1 K12 115.3(10) . . ?
O73 C1 K12 83.4(9) . . ?
O77 C1 K12 66.6(8) . . ?
O82 C1 K13 82.6(9) . . ?
O73 C1 K13 84.4(9) . . ?
O77 C1 K13 108.5(9) . . ?
K12 C1 K13 161.9(6) . . ?
O76 C2 O83 120.5(12) . . ?
O76 C2 O71 120.9(11) . . ?
O83 C2 O71 118.7(13) . . ?
O90 C3 O75 120.9(14) . . ?
O90 C3 O78 119.1(13) . . ?
O75 C3 O78 119.8(14) . . ?
O90 C3 K12 98.7(11) . . ?
O75 C3 K12 70.7(9) . . ?
O78 C3 K12 95.5(10) . . ?
W1 O1 K2 133.8(5) . 1_655 ?
W1 O1 K3 103.4(4) . 1_655 ?
K2 O1 K3 108.5(3) 1_655 1_655 ?
W1 O1 K8 101.1(5) . 1_654 ?
K2 O1 K8 107.0(4) 1_655 1_654 ?
K3 O1 K8 97.1(4) 1_655 1_654 ?
W1 O2 W8 150.5(5) . . ?
W1 O2 K3 98.2(4) . 1_655 ?
W8 O2 K3 100.6(4) . 1_655 ?
W1 O3 W7 149.8(5) . . ?
W1 O3 K8 100.9(4) . 1_654 ?
W7 O3 K8 98.7(4) . 1_654 ?
W1 O3 K10 102.7(5) . 1_654 ?
W7 O3 K10 106.6(5) . 1_654 ?
K8 O3 K10 62.8(5) 1_654 1_654 ?
W1 O4 W2 120.2(4) . . ?
W1 O4 K10 102.2(5) . 1_654 ?
W2 O4 K10 103.8(5) . 1_654 ?
W3 O5 W1 119.8(5) . . ?
Si1 O6 W1 123.9(5) . . ?
Si1 O6 W2 124.0(5) . . ?
W1 O6 W2 92.3(3) . . ?
Si1 O6 W3 123.0(5) . . ?
W1 O6 W3 92.3(3) . . ?
W2 O6 W3 92.3(3) . . ?
W2 O7 Na2 178.3(17) . . ?
W2 O7 K7 140.8(6) . . ?
Na2 O7 K7 40.8(17) . . ?
W2 O7 K11 106.6(5) . . ?
Na2 O7 K11 71.9(13) . . ?
K7 O7 K11 103.5(5) . . ?
W2 O8 W5 148.0(6) . . ?
W2 O8 K1 106.8(4) . . ?
W5 O8 K1 103.9(4) . . ?
W2 O8 K11 99.0(5) . . ?
W5 O8 K11 96.6(4) . . ?
K1 O8 K11 76.8(4) . . ?
W2 O9 W6 150.2(6) . . ?
W2 O9 K10 104.2(5) . 1_654 ?
W6 O9 K10 104.8(5) . 1_654 ?
W3 O10 W2 119.0(4) . . ?
W3 O10 K1 101.0(4) . . ?
W2 O10 K1 100.5(3) . . ?
W3 O11 K3 140.4(5) . 2_656 ?
W3 O11 K11 106.9(6) . 2_656 ?
K3 O11 K11 103.9(5) 2_656 2_656 ?
W3 O11 K2 100.2(4) . 2_656 ?
K3 O11 K2 102.0(3) 2_656 2_656 ?
K11 O11 K2 93.9(4) 2_656 2_656 ?
W3 O12 W9 149.8(5) . . ?
W3 O12 K2 103.5(4) . 2_656 ?
W9 O12 K2 99.4(4) . 2_656 ?
W3 O13 W4 150.1(5) . . ?
W3 O13 K1 106.3(4) . . ?
W4 O13 K1 102.4(3) . . ?
W3 O13 K11 98.1(5) . 2_656 ?
W4 O13 K11 96.3(4) . 2_656 ?
K1 O13 K11 76.8(4) . 2_656 ?
W4 O14 Ni2 112.0(5) . . ?
W4 O14 K13 127.0(6) . . ?
Ni2 O14 K13 103.0(6) . . ?
W4 O15 Na2 170.1(15) . 2_656 ?
W4 O15 K7 133.6(6) . 2_656 ?
Na2 O15 K7 41.0(15) 2_656 2_656 ?
W4 O15 K11 114.3(6) . 2_656 ?
Na2 O15 K11 74.7(16) 2_656 2_656 ?
K7 O15 K11 108.0(6) 2_656 2_656 ?
W9 O16 W4 155.4(5) . . ?
W4 O17 W5 119.7(4) . . ?
W4 O17 K1 106.8(4) . . ?
W5 O17 K1 106.9(3) . . ?
Si1 O18 Ni2 124.3(5) . . ?
Si1 O18 W4 125.9(5) . . ?
Ni2 O18 W4 89.9(3) . . ?
Si1 O18 W5 125.5(5) . . ?
Ni2 O18 W5 88.4(3) . . ?
W4 O18 W5 91.7(3) . . ?
W5 O19 K3 133.7(5) . . ?
W5 O19 K11 115.1(6) . . ?
K3 O19 K11 106.5(5) . . ?
W5 O20 Ni2 113.2(5) . . ?
W5 O20 K9 142.2(5) . . ?
Ni2 O20 K9 103.2(4) . . ?
W5 O21 W6 156.3(5) . . ?
W6 O23 Ni3 114.3(5) . . ?
W6 O23 K14 107.6(6) . 2_666 ?
Ni3 O23 K14 95.2(5) . 2_666 ?
W7 O24 W6 119.4(5) . . ?
W7 O24 K10 107.6(6) . 1_654 ?
W6 O24 K10 106.9(6) . 1_654 ?
W7 O24 K14 93.3(5) . 2_666 ?
W6 O24 K14 95.3(5) . 2_666 ?
K10 O24 K14 135.5(6) 1_654 2_666 ?
Si1 O25 Ni3 123.8(5) . . ?
Si1 O25 W7 126.3(5) . . ?
Ni3 O25 W7 89.9(3) . . ?
Si1 O25 W6 125.4(5) . . ?
Ni3 O25 W6 89.5(3) . . ?
W7 O25 W6 90.9(3) . . ?
W7 O26 K8 107.0(5) . 1_654 ?
W7 O27 Ni3 113.1(5) . . ?
W7 O27 K14 108.7(6) . 2_666 ?
Ni3 O27 K14 98.1(6) . 2_666 ?
W8 O28 W7 154.0(6) . . ?
W8 O29 K3 108.5(5) . 1_655 ?
W8 O29 K9 149.0(6) . 1_655 ?
K3 O29 K9 93.6(3) 1_655 1_655 ?
W8 O29 K4 95.1(5) . 1_655 ?
K3 O29 K4 77.6(3) 1_655 1_655 ?
K9 O29 K4 110.9(4) 1_655 1_655 ?
W8 O30 Ni1 112.9(5) . . ?
W8 O31 W9 120.0(5) . . ?
W8 O31 K4 112.5(4) . 1_655 ?
W9 O31 K4 127.5(5) . 1_655 ?
Si1 O32 Ni1 123.7(5) . . ?
Si1 O32 W9 124.6(5) . . ?
Ni1 O32 W9 91.2(3) . . ?
Si1 O32 W8 125.1(5) . . ?
Ni1 O32 W8 91.0(3) . . ?
W9 O32 W8 91.1(3) . . ?
W9 O33 Na1 147.8(6) . . ?
W9 O33 K2 106.0(4) . 2_656 ?
Na1 O33 K2 83.3(3) . 2_656 ?
W9 O34 Ni9 144.6(6) . . ?
W9 O34 Ni1 111.5(5) . . ?
Ni9 O34 Ni1 100.1(4) . . ?
W10 O36 Ni8 113.8(6) . . ?
W10 O37 W11 119.5(6) . . ?
W15 O38 W10 156.8(7) 1_556 . ?
W16 O39 W10 149.4(6) 1_556 . ?
Si2 O40 Ni8 123.8(5) . . ?
Si2 O40 W10 126.1(6) . . ?
Ni8 O40 W10 90.0(4) . . ?
Si2 O40 W11 125.4(6) . . ?
Ni8 O40 W11 89.4(4) . . ?
W10 O40 W11 91.2(3) . . ?
W11 O42 Ni8 113.0(6) . . ?
W11 O42 K14 149.8(7) . . ?
Ni8 O42 K14 95.4(5) . . ?
W11 O43 W12 157.3(6) . . ?
W17 O44 W11 148.8(6) 1_456 . ?
W12 O45 Ni6 113.1(5) . . ?
W12 O46 K6 99.3(6) . 2_557 ?
W12 O47 W13 120.3(5) . . ?
W12 O47 K5 105.9(5) . 2_557 ?
W13 O47 K5 104.8(5) . 2_557 ?
W12 O47 K6 98.0(5) . 2_557 ?
W13 O47 K6 125.9(5) . 2_557 ?
K5 O47 K6 98.8(4) 2_557 2_557 ?
W17 O48 W12 148.8(8) 1_456 . ?
W17 O48 K5 106.3(5) 1_456 2_557 ?
W12 O48 K5 103.7(5) . 2_557 ?
Si2 O49 Ni6 123.8(5) . . ?
Si2 O49 W13 125.7(5) . . ?
Ni6 O49 W13 90.5(3) . . ?
Si2 O49 W12 125.2(5) . . ?
Ni6 O49 W12 89.3(3) . . ?
W13 O49 W12 91.5(3) . . ?
W13 O50 K5 135.2(6) . . ?
W13 O50 K6 116.6(6) . . ?
K5 O50 K6 107.8(5) . . ?
W13 O51 Ni6 112.3(5) . . ?
W13 O51 K13 128.4(7) . . ?
Ni6 O51 K13 104.1(6) . . ?
W14 O52 W13 156.4(5) 1_556 . ?
W18 O53 W13 150.6(6) 1_556 . ?
W18 O53 K5 103.5(4) 1_556 2_557 ?
W13 O53 K5 104.5(4) . 2_557 ?
W18 O53 K6 100.1(4) 1_556 . ?
W13 O53 K6 90.1(4) . . ?
K5 O53 K6 86.6(4) 2_557 . ?
W14 O55 Ni7 112.9(5) 1_556 . ?
W18 O56 W14 150.2(6) 1_556 1_556 ?
W18 O56 Na1 106.4(4) 1_556 2_657 ?
W14 O56 Na1 101.4(4) 1_556 2_657 ?
W15 O57 W14 119.1(5) . . ?
W15 O57 Na1 105.7(4) . 2_656 ?
W14 O57 Na1 101.3(5) . 2_656 ?
Si2 O58 Ni7 123.9(5) . . ?
Si2 O58 W14 125.4(5) . 1_556 ?
Ni7 O58 W14 90.7(3) . 1_556 ?
Si2 O58 W15 125.3(5) . 1_556 ?
Ni7 O58 W15 89.6(3) . 1_556 ?
W14 O58 W15 91.2(3) 1_556 1_556 ?
W15 O60 Ni7 113.4(5) 1_556 . ?
W16 O61 W15 149.6(6) 1_556 1_556 ?
W16 O61 Na1 106.4(5) 1_556 2_657 ?
W15 O61 Na1 102.2(4) 1_556 2_657 ?
W16 O62 K8 145.6(7) 1_556 . ?
W16 O62 K2 103.0(5) 1_556 1_556 ?
K8 O62 K2 103.5(4) . 1_556 ?
W16 O63 W18 120.5(5) 1_556 1_556 ?
W16 O63 Na1 99.2(5) 1_556 2_657 ?
W18 O63 Na1 97.7(4) 1_556 2_657 ?
W16 O63 K2 105.1(4) 1_556 1_556 ?
W18 O63 K2 133.9(5) 1_556 1_556 ?
Na1 O63 K2 80.6(3) 2_657 1_556 ?
W16 O64 W17 120.1(5) 1_556 1_456 ?
W16 O64 K10 111.5(6) 1_556 . ?
W17 O64 K10 124.5(6) 1_456 . ?
Si2 O65 W17 124.3(5) . 1_456 ?
Si2 O65 W16 123.3(5) . 1_556 ?
W17 O65 W16 92.3(3) 1_456 1_556 ?
Si2 O65 W18 123.6(5) . 1_556 ?
W17 O65 W18 92.1(4) 1_456 1_556 ?
W16 O65 W18 92.0(3) 1_556 1_556 ?
W17 O66 Na2 143.8(18) 1_456 1_456 ?
W17 O66 K7 107.1(6) 1_456 1_456 ?
Na2 O66 K7 38.7(16) 1_456 1_456 ?
W18 O67 W17 120.5(6) 1_655 . ?
W18 O67 K5 99.1(5) 1_655 2_656 ?
W17 O67 K5 101.9(5) . 2_656 ?
W18 O67 K7 139.4(6) 1_655 . ?
W17 O67 K7 99.3(5) . . ?
K5 O67 K7 78.3(4) 2_656 . ?
W18 O68 K4 129.8(5) . 2_556 ?
W18 O68 K6 104.6(4) . 1_554 ?
K4 O68 K6 117.2(4) 2_556 1_554 ?
Ni1 O69 Ni2 131.1(4) . . ?
Ni1 O69 Ni4 92.3(4) . . ?
Ni2 O69 Ni4 92.5(4) . . ?
Ni1 O69 K13 127.3(5) . . ?
Ni2 O69 K13 89.5(4) . . ?
Ni4 O69 K13 122.0(5) . . ?
Ni1 O70 Ni3 126.2(5) . . ?
Ni1 O70 Ni4 91.3(4) . . ?
Ni3 O70 Ni4 96.0(4) . . ?
C2 O71 Ni9 119.7(9) . . ?
C2 O71 Ni1 128.9(8) . . ?
Ni9 O71 Ni1 95.8(4) . . ?
Ni3 O72 Ni2 128.6(5) . . ?
Ni3 O72 Ni4 96.0(4) . . ?
Ni2 O72 Ni4 91.9(4) . . ?
Ni3 O72 K12 124.2(5) . . ?
Ni2 O72 K12 107.2(4) . . ?
Ni4 O72 K12 83.5(4) . . ?
C1 O73 Ni2 126.4(9) . . ?
C1 O73 K9 121.7(8) . . ?
Ni2 O73 K9 99.5(4) . . ?
C1 O73 K12 75.0(8) . . ?
Ni2 O73 K12 105.7(5) . . ?
K9 O73 K12 57.8(4) . . ?
Ni3 O74 K14 85.3(5) . 2_666 ?
C3 O75 Ni4 132.7(10) . . ?
C3 O75 K12 87.4(9) . . ?
Ni4 O75 K12 87.8(5) . . ?
C2 O76 Ni4 127.6(8) . . ?
C2 O76 Ni5 124.4(8) . . ?
Ni4 O76 Ni5 95.7(4) . . ?
C1 O77 Ni4 126.4(8) . . ?
C1 O77 Ni5 126.5(9) . . ?
Ni4 O77 Ni5 97.2(4) . . ?
C1 O77 K12 90.1(8) . . ?
Ni4 O77 K12 93.5(5) . . ?
Ni5 O77 K12 119.6(5) . . ?
C3 O78 Ni5 131.3(9) . . ?
Ni7 O79 Ni6 131.1(5) . . ?
Ni7 O79 Ni5 93.3(4) . . ?
Ni6 O79 Ni5 91.8(4) . . ?
Ni7 O79 K13 129.6(5) . . ?
Ni6 O79 K13 87.9(4) . . ?
Ni5 O79 K13 119.5(5) . . ?
Ni7 O80 Ni8 127.4(5) . . ?
Ni7 O80 Ni5 92.2(4) . . ?
Ni8 O80 Ni5 95.8(4) . . ?
Ni8 O81 Ni6 127.9(5) . . ?
Ni8 O81 Ni5 97.8(5) . . ?
Ni6 O81 Ni5 91.2(4) . . ?
C1 O82 Ni6 128.4(9) . . ?
C2 O83 Ni7 125.4(9) . . ?
Ni8 O84 K14 105.8(6) . . ?
Ni9 O85 K6 90.1(4) . 2_657 ?
Ni9 O86 K6 101.1(6) . 2_657 ?
Ni9 O87 K13 135.3(6) . . ?
Ni9 O89 K6 90.0(5) . 2_657 ?
C3 O90 K12 132.2(11) . 2_666 ?
O17 K1 O17 179.998(1) 2_656 . ?
O17 K1 O8 56.2(3) 2_656 2_656 ?
O17 K1 O8 123.8(3) . 2_656 ?
O17 K1 O8 123.8(3) 2_656 . ?
O17 K1 O8 56.2(3) . . ?
O8 K1 O8 179.999(1) 2_656 . ?
O17 K1 O13 56.1(3) 2_656 2_656 ?
O17 K1 O13 123.9(3) . 2_656 ?
O8 K1 O13 66.0(3) 2_656 2_656 ?
O8 K1 O13 114.0(3) . 2_656 ?
O17 K1 O13 123.9(3) 2_656 . ?
O17 K1 O13 56.1(3) . . ?
O8 K1 O13 114.0(3) 2_656 . ?
O8 K1 O13 66.0(3) . . ?
O13 K1 O13 179.998(2) 2_656 . ?
O17 K1 O10 95.6(2) 2_656 2_656 ?
O17 K1 O10 84.4(2) . 2_656 ?
O8 K1 O10 55.5(3) 2_656 2_656 ?
O8 K1 O10 124.5(3) . 2_656 ?
O13 K1 O10 55.1(2) 2_656 2_656 ?
O13 K1 O10 124.9(2) . 2_656 ?
O17 K1 O10 84.4(2) 2_656 . ?
O17 K1 O10 95.6(2) . . ?
O8 K1 O10 124.5(3) 2_656 . ?
O8 K1 O10 55.5(3) . . ?
O13 K1 O10 124.9(2) 2_656 . ?
O13 K1 O10 55.1(2) . . ?
O10 K1 O10 180.0 2_656 . ?
O17 K1 W2 80.73(18) 2_656 2_656 ?
O17 K1 W2 99.27(18) . 2_656 ?
O8 K1 W2 27.81(18) 2_656 2_656 ?
O8 K1 W2 152.19(18) . 2_656 ?
O13 K1 W2 66.41(19) 2_656 2_656 ?
O13 K1 W2 113.59(19) . 2_656 ?
O10 K1 W2 30.8(2) 2_656 2_656 ?
O10 K1 W2 149.19(19) . 2_656 ?
O17 K1 W2 99.27(18) 2_656 . ?
O17 K1 W2 80.73(18) . . ?
O8 K1 W2 152.19(18) 2_656 . ?
O8 K1 W2 27.81(18) . . ?
O13 K1 W2 113.59(19) 2_656 . ?
O13 K1 W2 66.41(19) . . ?
O10 K1 W2 149.19(19) 2_656 . ?
O10 K1 W2 30.81(19) . . ?
W2 K1 W2 180.0 2_656 . ?
O17 K1 W3 80.95(17) 2_656 2_656 ?
O17 K1 W3 99.05(17) . 2_656 ?
O8 K1 W3 66.8(2) 2_656 2_656 ?
O8 K1 W3 113.2(2) . 2_656 ?
O13 K1 W3 27.94(17) 2_656 2_656 ?
O13 K1 W3 152.06(17) . 2_656 ?
O10 K1 W3 30.40(17) 2_656 2_656 ?
O10 K1 W3 149.61(17) . 2_656 ?
W2 K1 W3 53.036(12) 2_656 2_656 ?
W2 K1 W3 126.964(12) . 2_656 ?
O17 K1 W3 99.05(17) 2_656 . ?
O17 K1 W3 80.95(17) . . ?
O8 K1 W3 113.2(2) 2_656 . ?
O8 K1 W3 66.8(2) . . ?
O13 K1 W3 152.06(17) 2_656 . ?
O13 K1 W3 27.94(17) . . ?
O10 K1 W3 149.60(17) 2_656 . ?
O10 K1 W3 30.39(17) . . ?
W2 K1 W3 126.964(12) 2_656 . ?
W2 K1 W3 53.035(12) . . ?
W3 K1 W3 180.000(15) 2_656 . ?
O1 K2 O5W 107.0(5) 1_455 . ?
O1 K2 O2W 83.4(4) 1_455 2_556 ?
O5W K2 O2W 135.2(5) . 2_556 ?
O1 K2 O63 117.8(3) 1_455 1_554 ?
O5W K2 O63 75.9(5) . 1_554 ?
O2W K2 O63 61.3(3) 2_556 1_554 ?
O1 K2 O1W 83.0(3) 1_455 2_556 ?
O5W K2 O1W 157.2(5) . 2_556 ?
O2W K2 O1W 65.1(4) 2_556 2_556 ?
O63 K2 O1W 118.2(3) 1_554 2_556 ?
O1 K2 O12 118.2(3) 1_455 2_656 ?
O5W K2 O12 91.3(5) . 2_656 ?
O2W K2 O12 122.6(4) 2_556 2_656 ?
O63 K2 O12 123.9(3) 1_554 2_656 ?
O1W K2 O12 66.0(3) 2_556 2_656 ?
O1 K2 O33 173.8(3) 1_455 2_656 ?
O5W K2 O33 72.2(5) . 2_656 ?
O2W K2 O33 101.5(4) 2_556 2_656 ?
O63 K2 O33 68.2(3) 1_554 2_656 ?
O1W K2 O33 95.6(3) 2_556 2_656 ?
O12 K2 O33 56.0(3) 2_656 2_656 ?
O1 K2 O62 72.8(3) 1_455 1_554 ?
O5W K2 O62 61.1(5) . 1_554 ?
O2W K2 O62 82.3(4) 2_556 1_554 ?
O63 K2 O62 54.2(3) 1_554 1_554 ?
O1W K2 O62 141.4(3) 2_556 1_554 ?
O12 K2 O62 152.4(3) 2_656 1_554 ?
O33 K2 O62 111.4(3) 2_656 1_554 ?
O1 K2 O11 72.7(3) 1_455 2_656 ?
O5W K2 O11 78.5(4) . 2_656 ?
O2W K2 O11 144.1(3) 2_556 2_656 ?
O63 K2 O11 154.3(3) 1_554 2_656 ?
O1W K2 O11 85.4(3) 2_556 2_656 ?
O12 K2 O11 53.7(3) 2_656 2_656 ?
O33 K2 O11 101.2(3) 2_656 2_656 ?
O62 K2 O11 114.2(3) 1_554 2_656 ?
O1 K2 Na1 140.6(3) 1_455 2_656 ?
O5W K2 Na1 40.3(4) . 2_656 ?
O2W K2 Na1 106.1(3) 2_556 2_656 ?
O63 K2 Na1 46.8(2) 1_554 2_656 ?
O1W K2 Na1 136.0(3) 2_556 2_656 ?
O12 K2 Na1 89.3(2) 2_656 2_656 ?
O33 K2 Na1 41.8(2) 2_656 2_656 ?
O62 K2 Na1 70.9(2) 1_554 2_656 ?
O11 K2 Na1 109.4(2) 2_656 2_656 ?
O1 K2 W9 148.8(3) 1_455 2_656 ?
O5W K2 W9 84.5(5) . 2_656 ?
O2W K2 W9 109.1(3) 2_556 2_656 ?
O63 K2 W9 93.0(2) 1_554 2_656 ?
O1W K2 W9 77.2(3) 2_556 2_656 ?
O12 K2 W9 30.99(17) 2_656 2_656 ?
O33 K2 W9 25.8(2) 2_656 2_656 ?
O62 K2 W9 135.8(2) 1_554 2_656 ?
O11 K2 W9 81.8(2) 2_656 2_656 ?
Na1 K2 W9 64.94(12) 2_656 2_656 ?
O1 K2 W3 92.8(2) 1_455 2_656 ?
O5W K2 W3 87.9(4) . 2_656 ?
O2W K2 W3 136.0(3) 2_556 2_656 ?
O63 K2 W3 148.3(2) 1_554 2_656 ?
O1W K2 W3 70.9(2) 2_556 2_656 ?
O12 K2 W3 28.02(18) 2_656 2_656 ?
O33 K2 W3 81.0(2) 2_656 2_656 ?
O62 K2 W3 138.3(2) 1_554 2_656 ?
O11 K2 W3 26.18(18) 2_656 2_656 ?
Na1 K2 W3 104.29(13) 2_656 2_656 ?
W9 K2 W3 58.03(6) 2_656 2_656 ?
O11 K3 O19 73.2(3) 2_656 . ?
O11 K3 O8W 123.1(14) 2_656 . ?
O19 K3 O8W 84.3(10) . . ?
O11 K3 O17W 129.0(9) 2_656 . ?
O19 K3 O17W 73.9(10) . . ?
O8W K3 O17W 16.8(9) . . ?
O11 K3 O1 75.7(3) 2_656 1_455 ?
O19 K3 O1 122.5(3) . 1_455 ?
O8W K3 O1 73.9(9) . 1_455 ?
O17W K3 O1 90.7(8) . 1_455 ?
O11 K3 O3W 77.6(4) 2_656 . ?
O19 K3 O3W 75.8(3) . . ?
O8W K3 O3W 145.7(9) . . ?
O17W K3 O3W 129.0(9) . . ?
O1 K3 O3W 140.3(4) 1_455 . ?
O11 K3 O29 163.6(4) 2_656 1_455 ?
O19 K3 O29 115.9(3) . 1_455 ?
O8W K3 O29 72.7(14) . 1_455 ?
O17W K3 O29 67.4(9) . 1_455 ?
O1 K3 O29 107.3(3) 1_455 1_455 ?
O3W K3 O29 91.1(4) . 1_455 ?
O11 K3 O2 119.1(3) 2_656 1_455 ?
O19 K3 O2 164.0(3) . 1_455 ?
O8W K3 O2 80.2(11) . 1_455 ?
O17W K3 O2 90.1(10) . 1_455 ?
O1 K3 O2 56.7(3) 1_455 1_455 ?
O3W K3 O2 115.6(3) . 1_455 ?
O29 K3 O2 55.2(3) 1_455 1_455 ?
O11 K3 O1W 78.9(3) 2_656 . ?
O19 K3 O1W 134.8(4) . . ?
O8W K3 O1W 140.8(10) . . ?
O17W K3 O1W 148.7(10) . . ?
O1 K3 O1W 82.5(3) 1_455 . ?
O3W K3 O1W 63.9(3) . . ?
O29 K3 O1W 85.5(3) 1_455 . ?
O2 K3 O1W 60.7(3) 1_455 . ?
O11 K3 W1 95.9(2) 2_656 1_455 ?
O19 K3 W1 147.9(2) . 1_455 ?
O8W K3 W1 76.4(7) . 1_455 ?
O17W K3 W1 91.8(9) . 1_455 ?
O1 K3 W1 27.05(17) 1_455 1_455 ?
O3W K3 W1 132.5(3) . 1_455 ?
O29 K3 W1 82.8(2) 1_455 1_455 ?
O2 K3 W1 29.68(18) 1_455 1_455 ?
O1W K3 W1 68.7(2) . 1_455 ?
O11 K3 W8 146.5(2) 2_656 1_455 ?
O19 K3 W8 140.0(3) . 1_455 ?
O8W K3 W8 75.1(13) . 1_455 ?
O17W K3 W8 77.2(9) . 1_455 ?
O1 K3 W8 84.51(19) 1_455 1_455 ?
O3W K3 W8 102.9(3) . 1_455 ?
O29 K3 W8 25.1(2) 1_455 1_455 ?
O2 K3 W8 30.20(18) 1_455 1_455 ?
O1W K3 W8 71.8(2) . 1_455 ?
W1 K3 W8 58.58(5) 1_455 1_455 ?
O11 K3 K4 109.0(3) 2_656 . ?
O19 K3 K4 113.9(2) . . ?
O8W K3 K4 127.9(14) . . ?
O17W K3 K4 119.6(8) . . ?
O1 K3 K4 121.6(2) 1_455 . ?
O3W K3 K4 44.1(3) . . ?
O29 K3 K4 55.3(3) 1_455 . ?
O2 K3 K4 73.4(2) 1_455 . ?
O1W K3 K4 45.0(2) . . ?
W1 K3 K4 98.19(10) 1_455 . ?
W8 K3 K4 59.50(8) 1_455 . ?
O31 K4 O3W 127.5(4) 1_455 . ?
O31 K4 O2W 119.5(4) 1_455 . ?
O3W K4 O2W 75.5(5) . . ?
O31 K4 O68 87.2(3) 1_455 2_556 ?
O3W K4 O68 144.5(4) . 2_556 ?
O2W K4 O68 80.7(4) . 2_556 ?
O31 K4 O1W 72.0(3) 1_455 . ?
O3W K4 O1W 69.4(4) . . ?
O2W K4 O1W 67.6(4) . . ?
O68 K4 O1W 124.4(4) 2_556 . ?
O31 K4 O6W 120.6(8) 1_455 . ?
O3W K4 O6W 71.8(6) . . ?
O2W K4 O6W 119.8(9) . . ?
O68 K4 O6W 98.6(6) 2_556 . ?
O1W K4 O6W 136.6(6) . . ?
O31 K4 O29 53.6(3) 1_455 1_455 ?
O3W K4 O29 87.2(4) . 1_455 ?
O2W K4 O29 149.4(4) . 1_455 ?
O68 K4 O29 124.7(3) 2_556 1_455 ?
O1W K4 O29 82.8(3) . 1_455 ?
O6W K4 O29 76.7(9) . 1_455 ?
O31 K4 K7 169.8(3) 1_455 2_656 ?
O3W K4 K7 59.4(4) . 2_656 ?
O2W K4 K7 52.5(4) . 2_656 ?
O68 K4 K7 85.2(3) 2_556 2_656 ?
O1W K4 K7 107.0(3) . 2_656 ?
O6W K4 K7 67.4(8) . 2_656 ?
O29 K4 K7 136.6(3) 1_455 2_656 ?
O31 K4 W8 27.4(2) 1_455 1_455 ?
O3W K4 W8 106.5(4) . 1_455 ?
O2W K4 W8 137.8(3) . 1_455 ?
O68 K4 W8 108.9(2) 2_556 1_455 ?
O1W K4 W8 73.8(3) . 1_455 ?
O6W K4 W8 99.8(9) . 1_455 ?
O29 K4 W8 26.36(18) 1_455 1_455 ?
K7 K4 W8 162.76(18) 2_656 1_455 ?
O31 K4 K2 72.7(2) 1_455 2_556 ?
O3W K4 K2 104.1(3) . 2_556 ?
O2W K4 K2 46.8(3) . 2_556 ?
O68 K4 K2 76.9(2) 2_556 2_556 ?
O1W K4 K2 47.9(3) . 2_556 ?
O6W K4 K2 166.1(9) . 2_556 ?
O29 K4 K2 116.8(2) 1_455 2_556 ?
K7 K4 K2 98.95(19) 2_656 2_556 ?
W8 K4 K2 94.13(10) 1_455 2_556 ?
O31 K4 K3 79.9(2) 1_455 . ?
O3W K4 K3 48.0(3) . . ?
O2W K4 K3 104.5(3) . . ?
O68 K4 K3 167.0(3) 2_556 . ?
O1W K4 K3 50.0(3) . . ?
O6W K4 K3 89.2(6) . . ?
O29 K4 K3 47.06(19) 1_455 . ?
K7 K4 K3 107.49(17) 2_656 . ?
W8 K4 K3 59.29(8) 1_455 . ?
K2 K4 K3 97.82(11) 2_556 . ?
O31 K4 W18 99.3(2) 1_455 2_556 ?
O3W K4 W18 128.7(4) . 2_556 ?
O2W K4 W18 62.4(3) . 2_556 ?
O68 K4 W18 18.7(2) 2_556 2_556 ?
O1W K4 W18 114.9(3) . 2_556 ?
O6W K4 W18 104.1(7) . 2_556 ?
O29 K4 W18 143.1(2) 1_455 2_556 ?
K7 K4 W18 71.66(15) 2_656 2_556 ?
W8 K4 W18 124.20(9) 1_455 2_556 ?
K2 K4 W18 67.56(9) 2_556 2_556 ?
K3 K4 W18 164.62(13) . 2_556 ?
O50 K5 O53 107.2(5) . 2_557 ?
O50 K5 O48 121.8(5) . 2_557 ?
O53 K5 O48 67.9(4) 2_557 2_557 ?
O50 K5 O47 72.0(4) . 2_557 ?
O53 K5 O47 57.3(4) 2_557 2_557 ?
O48 K5 O47 56.8(4) 2_557 2_557 ?
O50 K5 O67 164.9(5) . 2_656 ?
O53 K5 O67 57.7(3) 2_557 2_656 ?
O48 K5 O67 56.6(4) 2_557 2_656 ?
O47 K5 O67 98.1(4) 2_557 2_656 ?
O50 K5 O9W 77.4(6) . . ?
O53 K5 O9W 88.4(6) 2_557 . ?
O48 K5 O9W 152.5(6) 2_557 . ?
O47 K5 O9W 122.1(7) 2_557 . ?
O67 K5 O9W 99.4(6) 2_656 . ?
O50 K5 W18 133.9(4) . 2_556 ?
O53 K5 W18 29.9(2) 2_557 2_556 ?
O48 K5 W18 68.8(3) 2_557 2_556 ?
O47 K5 W18 83.8(3) 2_557 2_556 ?
O67 K5 W18 31.3(2) 2_656 2_556 ?
O9W K5 W18 83.7(5) . 2_556 ?
O50 K5 K7 140.2(4) . 2_656 ?
O53 K5 K7 108.2(3) 2_557 2_656 ?
O48 K5 K7 88.2(4) 2_557 2_656 ?
O47 K5 K7 144.7(4) 2_557 2_656 ?
O67 K5 K7 53.0(3) 2_656 2_656 ?
O9W K5 K7 86.1(6) . 2_656 ?
W18 K5 K7 78.4(2) 2_556 2_656 ?
O50 K5 W17 150.4(4) . 2_656 ?
O53 K5 W17 68.9(3) 2_557 2_656 ?
O48 K5 W17 28.7(2) 2_557 2_656 ?
O47 K5 W17 82.5(3) 2_557 2_656 ?
O67 K5 W17 31.0(3) 2_656 2_656 ?
O9W K5 W17 130.3(5) . 2_656 ?
W18 K5 W17 54.41(11) 2_556 2_656 ?
K7 K5 W17 62.4(2) 2_656 2_656 ?
O50 K5 W13 80.5(3) . 2_557 ?
O53 K5 W13 31.2(2) 2_557 2_557 ?
O48 K5 W13 69.1(3) 2_557 2_557 ?
O47 K5 W13 29.9(3) 2_557 2_557 ?
O67 K5 W13 85.4(3) 2_656 2_557 ?
O9W K5 W13 98.1(6) . 2_557 ?
W18 K5 W13 60.95(15) 2_556 2_557 ?
K7 K5 W13 138.2(2) 2_656 2_557 ?
W17 K5 W13 84.76(18) 2_656 2_557 ?
O50 K5 W12 91.4(3) . 2_557 ?
O53 K5 W12 68.7(3) 2_557 2_557 ?
O48 K5 W12 31.0(3) 2_557 2_557 ?
O47 K5 W12 29.2(3) 2_557 2_557 ?
O67 K5 W12 84.3(3) 2_656 2_557 ?
O9W K5 W12 150.4(7) . 2_557 ?
W18 K5 W12 84.82(19) 2_556 2_557 ?
K7 K5 W12 118.0(3) 2_656 2_557 ?
W17 K5 W12 59.47(13) 2_656 2_557 ?
W13 K5 W12 52.74(14) 2_557 2_557 ?
O50 K5 W13 17.3(3) . . ?
O53 K5 W13 107.6(4) 2_557 . ?
O48 K5 W13 138.7(4) 2_557 . ?
O47 K5 W13 85.5(3) 2_557 . ?
O67 K5 W13 157.0(4) 2_656 . ?
O9W K5 W13 60.4(5) . . ?
W18 K5 W13 128.1(3) 2_556 . ?
K7 K5 W13 129.3(3) 2_656 . ?
W17 K5 W13 167.3(3) 2_656 . ?
W13 K5 W13 86.8(2) 2_557 . ?
W12 K5 W13 107.8(2) 2_557 . ?
O9W K6 O50 108.6(16) 2_557 . ?
O9W K6 O86 118.7(7) 2_557 2_657 ?
O50 K6 O86 109.1(4) . 2_657 ?
O9W K6 O47 72.8(6) 2_557 2_557 ?
O50 K6 O47 66.0(4) . 2_557 ?
O86 K6 O47 168.4(5) 2_657 2_557 ?
O9W K6 O46 105.1(11) 2_557 2_557 ?
O50 K6 O46 93.5(4) . 2_557 ?
O86 K6 O46 118.7(5) 2_657 2_557 ?
O47 K6 O46 53.0(3) 2_557 2_557 ?
O9W K6 O4W 173.7(17) 2_557 2_657 ?
O50 K6 O4W 65.1(5) . 2_657 ?
O86 K6 O4W 64.5(4) 2_657 2_657 ?
O47 K6 O4W 104.2(4) 2_557 2_657 ?
O46 K6 O4W 76.6(5) 2_557 2_657 ?
O9W K6 O85 131.8(17) 2_557 2_657 ?
O50 K6 O85 118.3(5) . 2_657 ?
O86 K6 O85 55.9(4) 2_657 2_657 ?
O47 K6 O85 116.0(4) 2_557 2_657 ?
O46 K6 O85 63.2(4) 2_557 2_657 ?
O4W K6 O85 54.4(5) 2_657 2_657 ?
O9W K6 O89 82.4(14) 2_557 2_657 ?
O50 K6 O89 164.7(5) . 2_657 ?
O86 K6 O89 55.7(4) 2_657 2_657 ?
O47 K6 O89 128.6(4) 2_557 2_657 ?
O46 K6 O89 93.8(4) 2_557 2_657 ?
O4W K6 O89 103.6(5) 2_657 2_657 ?
O85 K6 O89 54.3(4) 2_657 2_657 ?
O9W K6 O68 71.0(8) 2_557 1_556 ?
O50 K6 O68 103.1(4) . 1_556 ?
O86 K6 O68 54.5(3) 2_657 1_556 ?
O47 K6 O68 135.9(4) 2_557 1_556 ?
O46 K6 O68 163.4(4) 2_557 1_556 ?
O4W K6 O68 109.0(4) 2_657 1_556 ?
O85 K6 O68 106.8(4) 2_657 1_556 ?
O89 K6 O68 69.8(4) 2_657 1_556 ?
O9W K6 O53 85.4(16) 2_557 . ?
O50 K6 O53 53.5(3) . . ?
O86 K6 O53 80.4(4) 2_657 . ?
O47 K6 O53 103.2(4) 2_557 . ?
O46 K6 O53 146.8(4) 2_557 . ?
O4W K6 O53 90.0(4) 2_657 . ?
O85 K6 O53 131.3(4) 2_657 . ?
O89 K6 O53 119.0(4) 2_657 . ?
O68 K6 O53 49.8(3) 1_556 . ?
O9W K6 Ni9 113.9(13) 2_557 2_657 ?
O50 K6 Ni9 133.3(4) . 2_657 ?
O86 K6 Ni9 31.6(3) 2_657 2_657 ?
O47 K6 Ni9 145.0(4) 2_557 2_657 ?
O46 K6 Ni9 93.3(3) 2_557 2_657 ?
O4W K6 Ni9 71.8(4) 2_657 2_657 ?
O85 K6 Ni9 32.9(2) 2_657 2_657 ?
O89 K6 Ni9 32.7(3) 2_657 2_657 ?
O68 K6 Ni9 74.5(2) 1_556 2_657 ?
O53 K6 Ni9 111.4(3) . 2_657 ?
O9W K6 W12 82.0(8) 2_557 2_557 ?
O50 K6 W12 88.4(3) . 2_557 ?
O86 K6 W12 144.4(4) 2_657 2_557 ?
O47 K6 W12 29.8(2) 2_557 2_557 ?
O46 K6 W12 26.7(2) 2_557 2_557 ?
O4W K6 W12 98.2(4) 2_657 2_557 ?
O85 K6 W12 88.5(3) 2_657 2_557 ?
O89 K6 W12 104.0(4) 2_657 2_557 ?
O68 K6 W12 152.8(3) 1_556 2_557 ?
O53 K6 W12 132.9(3) . 2_557 ?
Ni9 K6 W12 115.3(2) 2_657 2_557 ?
Na2 K7 O15 61.2(15) . 2_656 ?
Na2 K7 O7 60.6(16) . . ?
O15 K7 O7 72.2(4) 2_656 . ?
Na2 K7 O66 57.7(15) . 1_654 ?
O15 K7 O66 118.9(6) 2_656 1_654 ?
O7 K7 O66 77.6(5) . 1_654 ?
Na2 K7 O67 112.1(15) . . ?
O15 K7 O67 166.5(5) 2_656 . ?
O7 K7 O67 115.9(5) . . ?
O66 K7 O67 56.1(4) 1_654 . ?
Na2 K7 O2W 126.9(17) . 2_656 ?
O15 K7 O2W 133.6(5) 2_656 2_656 ?
O7 K7 O2W 76.2(4) . 2_656 ?
O66 K7 O2W 85.5(4) 1_654 2_656 ?
O67 K7 O2W 60.0(4) . 2_656 ?
Na2 K7 O3W 126.4(15) . 2_656 ?
O15 K7 O3W 75.8(4) 2_656 2_656 ?
O7 K7 O3W 77.6(4) . 2_656 ?
O66 K7 O3W 144.9(5) 1_654 2_656 ?
O67 K7 O3W 115.8(5) . 2_656 ?
O2W K7 O3W 64.7(4) 2_656 2_656 ?
Na2 K7 K5 100.3(15) . 2_656 ?
O15 K7 K5 119.0(4) 2_656 2_656 ?
O7 K7 K5 151.7(5) . 2_656 ?
O66 K7 K5 74.4(3) 1_654 2_656 ?
O67 K7 K5 48.6(3) . 2_656 ?
O2W K7 K5 104.9(4) 2_656 2_656 ?
O3W K7 K5 129.1(5) 2_656 2_656 ?
Na2 K7 K4 170.2(16) . 2_656 ?
O15 K7 K4 115.4(4) 2_656 2_656 ?
O7 K7 K4 109.9(4) . 2_656 ?
O66 K7 K4 124.6(4) 1_654 2_656 ?
O67 K7 K4 73.2(3) . 2_656 ?
O2W K7 K4 47.6(3) 2_656 2_656 ?
O3W K7 K4 45.4(3) 2_656 2_656 ?
K5 K7 K4 89.3(3) 2_656 2_656 ?
Na2 K7 W17 82.6(14) . . ?
O15 K7 W17 143.5(5) 2_656 . ?
O7 K7 W17 95.0(4) . . ?
O66 K7 W17 25.6(2) 1_654 . ?
O67 K7 W17 30.5(3) . . ?
O2W K7 W17 71.4(3) 2_656 . ?
O3W K7 W17 136.1(3) 2_656 . ?
K5 K7 W17 59.98(19) 2_656 . ?
K4 K7 W17 101.1(2) 2_656 . ?
Na2 K7 K11 36.0(14) . . ?
O15 K7 K11 37.7(4) 2_656 . ?
O7 K7 K11 41.1(4) . . ?
O66 K7 K11 86.9(5) 1_654 . ?
O67 K7 K11 142.6(5) . . ?
O2W K7 K11 116.9(4) 2_656 . ?
O3W K7 K11 90.4(4) 2_656 . ?
K5 K7 K11 132.5(4) 2_656 . ?
K4 K7 K11 135.6(3) 2_656 . ?
W17 K7 K11 112.3(4) . . ?
Na2 K7 K13 92.1(16) . 2_656 ?
O15 K7 K13 61.5(3) 2_656 2_656 ?
O7 K7 K13 133.5(4) . 2_656 ?
O66 K7 K13 121.0(4) 1_654 2_656 ?
O67 K7 K13 108.9(4) . 2_656 ?
O2W K7 K13 141.0(5) 2_656 2_656 ?
O3W K7 K13 94.1(4) 2_656 2_656 ?
K5 K7 K13 62.1(3) 2_656 2_656 ?
K4 K7 K13 93.9(3) 2_656 2_656 ?
W17 K7 K13 119.6(3) . 2_656 ?
K11 K7 K13 94.3(3) . 2_656 ?
O8W K8 O62 128.4(15) 1_556 . ?
O8W K8 O26 70.9(15) 1_556 1_456 ?
O62 K8 O26 159.3(6) . 1_456 ?
O8W K8 O3 81.5(13) 1_556 1_456 ?
O62 K8 O3 113.2(5) . 1_456 ?
O26 K8 O3 57.2(3) 1_456 1_456 ?
O8W K8 O1 75.8(11) 1_556 1_456 ?
O62 K8 O1 74.4(4) . 1_456 ?
O26 K8 O1 107.7(4) 1_456 1_456 ?
O3 K8 O1 55.8(3) 1_456 1_456 ?
O8W K8 K10 141.2(13) 1_556 . ?
O62 K8 K10 73.4(4) . . ?
O26 K8 K10 86.3(4) 1_456 . ?
O3 K8 K10 59.7(4) 1_456 . ?
O1 K8 K10 82.3(4) 1_456 . ?
O8W K8 O17W 5.1(15) 1_556 1_556 ?
O62 K8 O17W 127.5(9) . 1_556 ?
O26 K8 O17W 72.5(8) 1_456 1_556 ?
O3 K8 O17W 86.4(9) 1_456 1_556 ?
O1 K8 O17W 79.6(9) 1_456 1_556 ?
K10 K8 O17W 146.1(9) . 1_556 ?
O8W K8 W1 78.6(11) 1_556 1_456 ?
O62 K8 W1 92.4(4) . 1_456 ?
O26 K8 W1 83.7(3) 1_456 1_456 ?
O3 K8 W1 28.7(2) 1_456 1_456 ?
O1 K8 W1 27.11(19) 1_456 1_456 ?
K10 K8 W1 67.8(3) . 1_456 ?
O17W K8 W1 83.5(9) 1_556 1_456 ?
O8W K8 W7 75.0(14) 1_556 1_456 ?
O62 K8 W7 141.0(4) . 1_456 ?
O26 K8 W7 25.7(2) 1_456 1_456 ?
O3 K8 W7 31.5(2) 1_456 1_456 ?
O1 K8 W7 84.7(3) 1_456 1_456 ?
K10 K8 W7 71.4(3) . 1_456 ?
O17W K8 W7 78.6(8) 1_556 1_456 ?
W1 K8 W7 58.94(13) 1_456 1_456 ?
O8W K8 K3 36.6(11) 1_556 1_556 ?
O62 K8 K3 98.9(4) . 1_556 ?
O26 K8 K3 95.1(3) 1_456 1_556 ?
O3 K8 K3 71.6(3) 1_456 1_556 ?
O1 K8 K3 40.7(2) 1_456 1_556 ?
K10 K8 K3 120.4(4) . 1_556 ?
O17W K8 K3 39.6(8) 1_556 1_556 ?
W1 K8 K3 53.36(15) 1_456 1_556 ?
W7 K8 K3 84.96(18) 1_456 1_556 ?
O8W K8 K2 96.0(12) 1_556 1_556 ?
O62 K8 K2 41.4(3) . 1_556 ?
O26 K8 K2 141.4(4) 1_456 1_556 ?
O3 K8 K2 85.5(3) 1_456 1_556 ?
O1 K8 K2 34.2(2) 1_456 1_556 ?
K10 K8 K2 82.4(3) . 1_556 ?
O17W K8 K2 97.7(8) 1_556 1_556 ?
W1 K8 K2 57.86(15) 1_456 1_556 ?
W7 K8 K2 116.7(2) 1_456 1_556 ?
K3 K8 K2 60.61(16) 1_556 1_556 ?
O20 K9 O73 60.7(3) . . ?
O20 K9 O29 104.0(5) . 1_455 ?
O73 K9 O29 115.6(6) . 1_455 ?
O20 K9 K12 105.4(5) . . ?
O73 K9 K12 70.2(4) . . ?
O29 K9 K12 148.2(5) 1_455 . ?
O20 K9 O22W 133.3(18) . . ?
O73 K9 O22W 164.1(19) . . ?
O29 K9 O22W 71.7(16) 1_455 . ?
K12 K9 O22W 96.1(18) . . ?
O20 K9 O17W 85.3(9) . . ?
O73 K9 O17W 145.2(9) . . ?
O29 K9 O17W 62.8(10) 1_455 . ?
K12 K9 O17W 131.3(10) . . ?
O22W K9 O17W 50(2) . . ?
O20 K9 O15W 73.9(5) . . ?
O73 K9 O15W 103.7(6) . . ?
O29 K9 O15W 133.5(5) 1_455 . ?
K12 K9 O15W 67.4(5) . . ?
O22W K9 O15W 77.2(16) . . ?
O17W K9 O15W 70.8(10) . . ?
O20 K9 Ni2 31.5(2) . . ?
O73 K9 Ni2 32.2(2) . . ?
O29 K9 Ni2 122.7(4) 1_455 . ?
K12 K9 Ni2 79.8(4) . . ?
O22W K9 Ni2 156.4(17) . . ?
O17W K9 Ni2 116.1(9) . . ?
O15W K9 Ni2 79.9(5) . . ?
O20 K9 K3 67.7(3) . . ?
O73 K9 K3 112.4(4) . . ?
O29 K9 K3 42.6(2) 1_455 . ?
K12 K9 K3 167.9(5) . . ?
O22W K9 K3 82.7(18) . . ?
O17W K9 K3 40.5(8) . . ?
O15W K9 K3 100.7(4) . . ?
Ni2 K9 K3 96.4(2) . . ?
O16W K10 O64 69.2(7) . . ?
O16W K10 O4 159.5(9) . 1_456 ?
O64 K10 O4 91.7(5) . 1_456 ?
O16W K10 O3 147.0(10) . 1_456 ?
O64 K10 O3 131.7(7) . 1_456 ?
O4 K10 O3 52.5(4) 1_456 1_456 ?
O16W K10 O9 134.1(10) . 1_456 ?
O64 K10 O9 125.7(7) . 1_456 ?
O4 K10 O9 51.7(4) 1_456 1_456 ?
O3 K10 O9 60.6(4) 1_456 1_456 ?
O16W K10 O24 110.1(8) . 1_456 ?
O64 K10 O24 175.9(9) . 1_456 ?
O4 K10 O24 88.3(4) 1_456 1_456 ?
O3 K10 O24 50.9(3) 1_456 1_456 ?
O9 K10 O24 51.7(4) 1_456 1_456 ?
O16W K10 K8 99.2(9) . . ?
O64 K10 K8 98.0(6) . . ?
O4 K10 K8 90.6(5) 1_456 . ?
O3 K10 K8 57.4(4) 1_456 . ?
O9 K10 K8 117.9(5) 1_456 . ?
O24 K10 K8 86.1(5) 1_456 . ?
O16W K10 O14W 83.5(10) . . ?
O64 K10 O14W 89.1(6) . . ?
O4 K10 O14W 88.9(7) 1_456 . ?
O3 K10 O14W 117.2(6) 1_456 . ?
O9 K10 O14W 56.7(6) 1_456 . ?
O24 K10 O14W 86.8(5) 1_456 . ?
K8 K10 O14W 172.9(6) . . ?
O16W K10 W1 162.5(11) . 1_456 ?
O64 K10 W1 106.2(5) . 1_456 ?
O4 K10 W1 29.1(2) 1_456 1_456 ?
O3 K10 W1 27.7(2) 1_456 1_456 ?
O9 K10 W1 62.8(3) 1_456 1_456 ?
O24 K10 W1 75.7(4) 1_456 1_456 ?
K8 K10 W1 64.1(4) . 1_456 ?
O14W K10 W1 113.7(6) . 1_456 ?
O16W K10 W2 145.6(10) . 1_456 ?
O64 K10 W2 102.5(5) . 1_456 ?
O4 K10 W2 29.0(2) 1_456 1_456 ?
O3 K10 W2 63.2(3) 1_456 1_456 ?
O9 K10 W2 26.8(3) 1_456 1_456 ?
O24 K10 W2 75.7(4) 1_456 1_456 ?
K8 K10 W2 115.1(5) . 1_456 ?
O14W K10 W2 62.6(5) . 1_456 ?
W1 K10 W2 51.13(19) 1_456 1_456 ?
O16W K10 W16 69.6(7) . 1_556 ?
O64 K10 W16 26.6(3) . 1_556 ?
O4 K10 W16 97.0(4) 1_456 1_556 ?
O3 K10 W16 116.7(6) 1_456 1_556 ?
O9 K10 W16 144.8(6) 1_456 1_556 ?
O24 K10 W16 157.4(7) 1_456 1_556 ?
K8 K10 W16 71.9(4) . 1_556 ?
O14W K10 W16 115.2(5) . 1_556 ?
W1 K10 W16 98.6(4) 1_456 1_556 ?
W2 K10 W16 118.0(4) 1_456 1_556 ?
O16W K10 W6 115.3(8) . 1_456 ?
O64 K10 W6 149.2(7) . 1_456 ?
O4 K10 W6 77.1(4) 1_456 1_456 ?
O3 K10 W6 62.0(3) 1_456 1_456 ?
O9 K10 W6 28.7(2) 1_456 1_456 ?
O24 K10 W6 27.1(2) 1_456 1_456 ?
K8 K10 W6 110.6(4) . 1_456 ?
O14W K10 W6 62.4(4) . 1_456 ?
W1 K10 W6 77.7(2) 1_456 1_456 ?
W2 K10 W6 55.4(2) 1_456 1_456 ?
W16 K10 W6 173.4(5) 1_556 1_456 ?
O26W K11 O5W 95.1(11) 1_654 . ?
O26W K11 O15 124(2) 1_654 2_656 ?
O5W K11 O15 95.6(7) . 2_656 ?
O26W K11 O19 78.5(16) 1_654 . ?
O5W K11 O19 116.8(7) . . ?
O15 K11 O19 139.6(7) 2_656 . ?
O26W K11 O11 133(2) 1_654 2_656 ?
O5W K11 O11 78.1(6) . 2_656 ?
O15 K11 O11 102.7(7) 2_656 2_656 ?
O19 K11 O11 64.5(4) . 2_656 ?
O26W K11 O7 70.6(17) 1_654 . ?
O5W K11 O7 135.5(8) . . ?
O15 K11 O7 63.9(4) 2_656 . ?
O19 K11 O7 101.7(6) . . ?
O11 K11 O7 142.3(7) 2_656 . ?
O26W K11 O13 168.8(12) 1_654 2_656 ?
O5W K11 O13 96.0(7) . 2_656 ?
O15 K11 O13 52.8(4) 2_656 2_656 ?
O19 K11 O13 97.9(6) . 2_656 ?
O11 K11 O13 51.7(4) 2_656 2_656 ?
O7 K11 O13 100.2(6) . 2_656 ?
O26W K11 O8 77.0(10) 1_654 . ?
O5W K11 O8 167.4(9) . . ?
O15 K11 O8 96.9(5) 2_656 . ?
O19 K11 O8 52.5(4) . . ?
O11 K11 O8 100.0(5) 2_656 . ?
O7 K11 O8 51.3(4) . . ?
O13 K11 O8 92.4(5) 2_656 . ?
O26W K11 Na2 80(2) 1_654 . ?
O5W K11 Na2 92.4(10) . . ?
O15 K11 Na2 45.5(12) 2_656 . ?
O19 K11 Na2 144.7(10) . . ?
O11 K11 Na2 146.3(12) 2_656 . ?
O7 K11 Na2 44.5(8) . . ?
O13 K11 Na2 98.3(12) 2_656 . ?
O8 K11 Na2 95.7(9) . . ?
O26W K11 K1 122.9(10) 1_654 . ?
O5W K11 K1 141.4(8) . . ?
O15 K11 K1 69.6(4) 2_656 . ?
O19 K11 K1 70.0(4) . . ?
O11 K11 K1 71.3(4) 2_656 . ?
O7 K11 K1 71.0(4) . . ?
O13 K11 K1 46.3(3) 2_656 . ?
O8 K11 K1 46.1(3) . . ?
Na2 K11 K1 100.1(11) . . ?
O26W K11 W3 156.8(19) 1_654 2_656 ?
O5W K11 W3 84.5(6) . 2_656 ?
O15 K11 W3 78.6(5) 2_656 2_656 ?
O19 K11 W3 81.1(4) . 2_656 ?
O11 K11 W3 24.4(3) 2_656 2_656 ?
O7 K11 W3 124.8(6) . 2_656 ?
O13 K11 W3 27.4(2) 2_656 2_656 ?
O8 K11 W3 98.9(5) . 2_656 ?
Na2 K11 W3 123.5(12) . 2_656 ?
K1 K11 W3 58.1(3) . 2_656 ?
O26W K11 W2 69.9(13) 1_654 . ?
O5W K11 W2 157.4(8) . . ?
O15 K11 W2 80.4(4) 2_656 . ?
O19 K11 W2 77.8(4) . . ?
O11 K11 W2 124.5(6) 2_656 . ?
O7 K11 W2 24.4(2) . . ?
O13 K11 W2 99.0(5) 2_656 . ?
O8 K11 W2 27.0(2) . . ?
Na2 K11 W2 68.8(8) . . ?
K1 K11 W2 57.9(2) . . ?
W3 K11 W2 116.0(5) 2_656 . ?
O90 K12 O23W 138.9(11) 2_666 . ?
O90 K12 O77 127.5(7) 2_666 . ?
O23W K12 O77 78.6(11) . . ?
O90 K12 K9 106.8(7) 2_666 . ?
O23W K12 K9 102.8(12) . . ?
O77 K12 K9 91.5(5) . . ?
O90 K12 O75 77.0(6) 2_666 . ?
O23W K12 O75 105.0(13) . . ?
O77 K12 O75 54.6(4) . . ?
K9 K12 O75 129.3(6) . . ?
O90 K12 C1 141.8(7) 2_666 . ?
O23W K12 C1 75.3(10) . . ?
O77 K12 C1 23.2(3) . . ?
K9 K12 C1 70.3(5) . . ?
O75 K12 C1 77.0(5) . . ?
O90 K12 O72 79.7(5) 2_666 . ?
O23W K12 O72 136.1(11) . . ?
O77 K12 O72 57.9(4) . . ?
K9 K12 O72 75.0(5) . . ?
O75 K12 O72 55.7(4) . . ?
C1 K12 O72 62.5(4) . . ?
O90 K12 O73 128.9(7) 2_666 . ?
O23W K12 O73 91.8(10) . . ?
O77 K12 O73 39.6(3) . . ?
K9 K12 O73 52.0(4) . . ?
O75 K12 O73 85.5(5) . . ?
C1 K12 O73 21.5(3) . . ?
O72 K12 O73 51.5(3) . . ?
O90 K12 C3 83.4(6) 2_666 . ?
O23W K12 C3 86.4(13) . . ?
O77 K12 C3 59.8(4) . . ?
K9 K12 C3 147.9(6) . . ?
O75 K12 C3 21.9(3) . . ?
C1 K12 C3 82.8(5) . . ?
O72 K12 C3 77.2(5) . . ?
O73 K12 C3 97.6(5) . . ?
O90 K12 Ni4 95.3(6) 2_666 . ?
O23W K12 Ni4 108.0(12) . . ?
O77 K12 Ni4 32.6(2) . . ?
K9 K12 Ni4 98.3(5) . . ?
O75 K12 Ni4 32.7(3) . . ?
C1 K12 Ni4 49.6(3) . . ?
O72 K12 Ni4 33.3(2) . . ?
O73 K12 Ni4 53.3(3) . . ?
C3 K12 Ni4 49.9(3) . . ?
O14 K13 O87 119.3(7) . . ?
O14 K13 O51 131.6(7) . . ?
O87 K13 O51 105.3(6) . . ?
O14 K13 O69 57.3(4) . . ?
O87 K13 O69 74.7(6) . . ?
O51 K13 O69 125.2(8) . . ?
O14 K13 O79 126.3(7) . . ?
O87 K13 O79 67.1(5) . . ?
O51 K13 O79 55.0(4) . . ?
O69 K13 O79 77.5(5) . . ?
O14 K13 C1 73.7(5) . . ?
O87 K13 C1 111.3(8) . . ?
O51 K13 C1 73.3(5) . . ?
O69 K13 C1 57.6(4) . . ?
O79 K13 C1 57.3(4) . . ?
O14 K13 Ni2 31.9(3) . . ?
O87 K13 Ni2 106.3(6) . . ?
O51 K13 Ni2 120.2(6) . . ?
O69 K13 Ni2 32.1(2) . . ?
O79 K13 Ni2 94.7(5) . . ?
C1 K13 Ni2 48.2(3) . . ?
O14 K13 Ni6 119.7(6) . . ?
O87 K13 Ni6 96.9(6) . . ?
O51 K13 Ni6 31.1(3) . . ?
O69 K13 Ni6 94.2(5) . . ?
O79 K13 Ni6 31.4(2) . . ?
C1 K13 Ni6 47.7(3) . . ?
Ni2 K13 Ni6 95.6(4) . . ?
O14 K13 W4 20.3(3) . . ?
O87 K13 W4 107.3(5) . . ?
O51 K13 W4 147.4(6) . . ?
O69 K13 W4 63.5(3) . . ?
O79 K13 W4 140.2(6) . . ?
C1 K13 W4 93.2(4) . . ?
Ni2 K13 W4 47.51(19) . . ?
Ni6 K13 W4 139.9(5) . . ?
O14 K13 K5 101.8(6) . . ?
O87 K13 K5 125.8(6) . . ?
O51 K13 K5 61.6(4) . . ?
O69 K13 K5 158.1(5) . . ?
O79 K13 K5 115.7(4) . . ?
C1 K13 K5 113.2(5) . . ?
Ni2 K13 K5 126.1(5) . . ?
Ni6 K13 K5 91.0(4) . . ?
W4 K13 K5 99.5(5) . . ?
O14 K13 K7 58.2(4) . 2_656 ?
O87 K13 K7 137.2(6) . 2_656 ?
O51 K13 K7 101.2(6) . 2_656 ?
O69 K13 K7 115.2(4) . 2_656 ?
O79 K13 K7 153.4(5) . 2_656 ?
C1 K13 K7 108.2(5) . 2_656 ?
Ni2 K13 K7 88.0(3) . 2_656 ?
Ni6 K13 K7 122.1(4) . 2_656 ?
W4 K13 K7 54.2(3) . 2_656 ?
K5 K13 K7 45.5(3) . 2_656 ?
O84 K14 O27 133.5(8) . 2_666 ?
O84 K14 O23W 92.8(12) . . ?
O27 K14 O23W 99.7(11) 2_666 . ?
O84 K14 O23 76.7(6) . 2_666 ?
O27 K14 O23 58.0(4) 2_666 2_666 ?
O23W K14 O23 119.1(11) . 2_666 ?
O84 K14 O19W 107.9(11) . . ?
O27 K14 O19W 117.0(11) 2_666 . ?
O23W K14 O19W 58.9(16) . . ?
O23 K14 O19W 174.8(10) 2_666 . ?
O84 K14 O18W 96.3(12) . 2_666 ?
O27 K14 O18W 98.1(10) 2_666 2_666 ?
O23W K14 O18W 145.1(14) . 2_666 ?
O23 K14 O18W 95.8(11) 2_666 2_666 ?
O19W K14 O18W 86.2(16) . 2_666 ?
O84 K14 O42 59.2(5) . . ?
O27 K14 O42 159.1(8) 2_666 . ?
O23W K14 O42 95.4(9) . . ?
O23 K14 O42 125.2(8) 2_666 . ?
O19W K14 O42 59.9(8) . . ?
O18W K14 O42 61.7(9) 2_666 . ?
O84 K14 O24 108.2(7) . 2_666 ?
O27 K14 O24 51.6(4) 2_666 2_666 ?
O23W K14 O24 151.3(11) . 2_666 ?
O23 K14 O24 51.2(4) 2_666 2_666 ?
O19W K14 O24 127.8(16) . 2_666 ?
O18W K14 O24 53.5(8) 2_666 2_666 ?
O42 K14 O24 111.9(7) . 2_666 ?
O84 K14 O74 90.5(6) . 2_666 ?
O27 K14 O74 55.4(4) 2_666 2_666 ?
O23W K14 O74 67.1(9) . 2_666 ?
O23 K14 O74 53.4(4) 2_666 2_666 ?
O19W K14 O74 123.2(13) . 2_666 ?
O18W K14 O74 146.0(10) 2_666 2_666 ?
O42 K14 O74 145.1(7) . 2_666 ?
O24 K14 O74 92.8(5) 2_666 2_666 ?
O84 K14 Ni3 101.7(6) . 2_666 ?
O27 K14 Ni3 32.4(3) 2_666 2_666 ?
O23W K14 Ni3 97.8(9) . 2_666 ?
O23 K14 Ni3 32.4(3) 2_666 2_666 ?
O19W K14 Ni3 142.6(9) . 2_666 ?
O18W K14 Ni3 113.1(9) 2_666 2_666 ?
O42 K14 Ni3 157.4(7) . 2_666 ?
O24 K14 Ni3 59.6(3) 2_666 2_666 ?
O74 K14 Ni3 33.2(2) 2_666 2_666 ?
O84 K14 W7 133.9(7) . 2_666 ?
O27 K14 W7 25.9(3) 2_666 2_666 ?
O23W K14 W7 122.4(11) . 2_666 ?
O23 K14 W7 61.0(3) 2_666 2_666 ?
O19W K14 W7 115.4(13) . 2_666 ?
O18W K14 W7 72.2(9) 2_666 2_666 ?
O42 K14 W7 133.7(7) . 2_666 ?
O24 K14 W7 29.7(2) 2_666 2_666 ?
O74 K14 W7 79.2(4) 2_666 2_666 ?
Ni3 K14 W7 49.5(2) 2_666 2_666 ?
O84 K14 Ni8 31.1(3) . . ?
O27 K14 Ni8 164.6(7) 2_666 . ?
O23W K14 Ni8 83.4(10) . . ?
O23 K14 Ni8 107.3(6) 2_666 . ?
O19W K14 Ni8 77.6(10) . . ?
O18W K14 Ni8 87.3(10) 2_666 . ?
O42 K14 Ni8 31.9(3) . . ?
O24 K14 Ni8 124.5(6) 2_666 . ?
O74 K14 Ni8 113.5(5) 2_666 . ?
Ni3 K14 Ni8 132.4(5) 2_666 . ?
W7 K14 Ni8 154.2(6) 2_666 . ?
O5W Na1 O7W 99.8(11) 2_656 . ?
O5W Na1 O33 90.9(6) 2_656 . ?
O7W Na1 O33 79.8(6) . . ?
O5W Na1 O56 148.6(7) 2_656 2_657 ?
O7W Na1 O56 111.5(10) . 2_657 ?
O33 Na1 O56 93.1(4) . 2_657 ?
O5W Na1 O57 122.6(6) 2_656 2_656 ?
O7W Na1 O57 84.1(6) . 2_656 ?
O33 Na1 O57 144.9(5) . 2_656 ?
O56 Na1 O57 64.4(4) 2_657 2_656 ?
O5W Na1 O61 82.1(6) 2_656 2_657 ?
O7W Na1 O61 139.7(7) . 2_657 ?
O33 Na1 O61 140.5(4) . 2_657 ?
O56 Na1 O61 75.2(4) 2_657 2_657 ?
O57 Na1 O61 62.6(4) 2_656 2_657 ?
O5W Na1 O63 88.4(6) 2_656 2_657 ?
O7W Na1 O63 158.7(8) . 2_657 ?
O33 Na1 O63 80.5(4) . 2_657 ?
O56 Na1 O63 61.7(3) 2_657 2_657 ?
O57 Na1 O63 108.1(4) 2_656 2_657 ?
O61 Na1 O63 60.6(4) 2_657 2_657 ?
O5W Na1 W14 153.8(6) 2_656 2_656 ?
O7W Na1 W14 89.1(8) . 2_656 ?
O33 Na1 W14 115.0(3) . 2_656 ?
O56 Na1 W14 34.2(2) 2_657 2_656 ?
O57 Na1 W14 33.4(3) 2_656 2_656 ?
O61 Na1 W14 75.5(3) 2_657 2_656 ?
O63 Na1 W14 92.1(3) 2_657 2_656 ?
O5W Na1 W18 121.4(6) 2_656 2_656 ?
O7W Na1 W18 132.4(10) . 2_656 ?
O33 Na1 W18 77.0(3) . 2_656 ?
O56 Na1 W18 31.1(2) 2_657 2_656 ?
O57 Na1 W18 91.8(3) 2_656 2_656 ?
O61 Na1 W18 74.0(3) 2_657 2_656 ?
O63 Na1 W18 33.4(2) 2_657 2_656 ?
W14 Na1 W18 64.94(11) 2_656 2_656 ?
O5W Na1 W16 75.6(6) 2_656 2_656 ?
O7W Na1 W16 168.5(8) . 2_656 ?
O33 Na1 W16 110.5(3) . 2_656 ?
O56 Na1 W16 73.9(3) 2_657 2_656 ?
O57 Na1 W16 89.6(3) 2_656 2_656 ?
O61 Na1 W16 30.1(3) 2_657 2_656 ?
O63 Na1 W16 32.7(3) 2_657 2_656 ?
W14 Na1 W16 90.96(14) 2_656 2_656 ?
W18 Na1 W16 57.22(10) 2_656 2_656 ?
O5W Na1 W15 97.0(5) 2_656 2_656 ?
O7W Na1 W15 107.3(5) . 2_656 ?
O33 Na1 W15 168.3(3) . 2_656 ?
O56 Na1 W15 75.7(3) 2_657 2_656 ?
O57 Na1 W15 31.6(3) 2_656 2_656 ?
O61 Na1 W15 33.7(2) 2_657 2_656 ?
O63 Na1 W15 90.9(3) 2_657 2_656 ?
W14 Na1 W15 56.85(9) 2_656 2_656 ?
W18 Na1 W15 91.42(14) 2_656 2_656 ?
W16 Na1 W15 63.48(11) 2_656 2_656 ?
O5W Na1 K2 50.4(5) 2_656 2_656 ?
O7W Na1 K2 119.4(6) . 2_656 ?
O33 Na1 K2 54.8(3) . 2_656 ?
O56 Na1 K2 109.0(3) 2_657 2_656 ?
O57 Na1 K2 155.3(4) 2_656 2_656 ?
O61 Na1 K2 92.9(3) 2_657 2_656 ?
O63 Na1 K2 52.5(2) 2_657 2_656 ?
W14 Na1 K2 142.9(2) 2_656 2_656 ?
W18 Na1 K2 78.00(14) 2_656 2_656 ?
W16 Na1 K2 65.89(13) 2_656 2_656 ?
W15 Na1 K2 125.2(2) 2_656 2_656 ?
K7 Na2 O7 78.6(17) . . ?
K7 Na2 O15 78(2) . 2_656 ?
O7 Na2 O15 82.6(15) . 2_656 ?
K7 Na2 O66 83.6(18) . 1_654 ?
O7 Na2 O66 92.4(15) . 1_654 ?
O15 Na2 O66 161(3) 2_656 1_654 ?
K7 Na2 K11 125(2) . . ?
O7 Na2 K11 63.6(12) . . ?
O15 Na2 K11 59.9(11) 2_656 . ?
O66 Na2 K11 133(3) 1_654 . ?
K7 Na2 K5 55.1(15) . 2_656 ?
O7 Na2 K5 129(2) . 2_656 ?
O15 Na2 K5 104(2) 2_656 2_656 ?
O66 Na2 K5 65.0(12) 1_654 2_656 ?
K11 Na2 K5 160.7(15) . 2_656 ?
K4 O1W K2 86.7(3) . 2_556 ?
K4 O1W K3 84.9(3) . . ?
K2 O1W K3 170.0(5) 2_556 . ?
K4 O2W K2 87.8(4) . 2_556 ?
K4 O2W K7 79.9(5) . 2_656 ?
K2 O2W K7 165.2(6) 2_556 2_656 ?
K4 O3W K3 87.8(4) . . ?
K4 O3W K7 75.1(4) . 2_656 ?
K3 O3W K7 162.9(5) . 2_656 ?
Na1 O5W K2 89.3(6) 2_656 . ?
Na1 O5W K11 135.0(10) 2_656 . ?
K2 O5W K11 109.5(8) . . ?
O17W O8W K8 159(7) . 1_554 ?
O17W O8W K3 82(5) . . ?
K8 O8W K3 110.4(17) 1_554 . ?
K6 O9W K5 91.4(19) 2_557 . ?
O8W O17W K3 81(5) . . ?
O8W O17W K9 152(7) . . ?
K3 O17W K9 93.5(12) . . ?
O8W O17W K8 16(5) . 1_554 ?
K3 O17W K8 91.1(11) . 1_554 ?
K9 O17W K8 164.1(16) . 1_554 ?
K12 O23W K14 125.3(18) . . ?

loop_
_geom_bond_atom_site_label_1
_geom_bond_atom_site_label_2
_geom_bond_distance
_geom_bond_site_symmetry_2
_geom_bond_publ_flag
W1 O1 1.751(9) . ?
W1 O3 1.847(10) . ?
W1 O2 1.874(9) . ?
W1 O4 1.928(9) . ?
W1 O5 1.968(10) . ?
W1 O6 2.341(8) . ?
W1 K3 3.745(4) 1_655 ?
W1 K8 3.771(10) 1_654 ?
W1 K10 3.879(16) 1_654 ?
W1 K2 4.117(3) 1_655 ?
W2 O7 1.730(10) . ?
W2 O9 1.838(11) . ?
W2 O8 1.848(9) . ?
W2 O4 1.967(9) . ?
W2 O10 1.975(10) . ?
W2 O6 2.343(8) . ?
W2 K1 3.7918(6) . ?
W2 K10 3.945(17) 1_654 ?
W2 K11 4.015(17) . ?
W3 O11 1.722(10) . ?
W3 O13 1.851(9) . ?
W3 O12 1.856(9) . ?
W3 O5 1.942(9) . ?
W3 O10 1.955(9) . ?
W3 O6 2.350(8) . ?
W3 K1 3.7920(5) . ?
W3 K2 3.842(4) 2_656 ?
W3 K11 3.99(2) 2_656 ?
W4 O15 1.734(11) . ?
W4 O14 1.789(9) . ?
W4 O16 1.924(8) . ?
W4 O17 1.930(9) . ?
W4 O13 2.032(9) . ?
W4 O18 2.336(9) . ?
W4 K1 3.8237(5) . ?
W4 K11 4.04(2) 2_656 ?
W4 K13 4.112(16) . ?
W5 O19 1.736(9) . ?
W5 O20 1.782(9) . ?
W5 O21 1.905(10) . ?
W5 O17 1.969(10) . ?
W5 O8 2.040(9) . ?
W5 O18 2.363(9) . ?
W5 K1 3.8561(6) . ?
W5 K11 4.064(18) . ?
W6 O22 1.744(10) . ?
W6 O23 1.783(10) . ?
W6 O21 1.921(10) . ?
W6 O24 1.948(10) . ?
W6 O9 2.031(11) . ?
W6 O25 2.356(9) . ?
W6 K14 3.95(2) 2_666 ?
W6 K10 4.091(15) 1_654 ?
W7 O26 1.739(10) . ?
W7 O27 1.794(10) . ?
W7 O28 1.924(10) . ?
W7 O24 1.931(10) . ?
W7 O3 2.026(10) . ?
W7 O25 2.343(9) . ?
W7 K8 3.829(9) 1_654 ?
W7 K14 3.885(17) 2_666 ?
W7 K10 4.097(15) 1_654 ?
W8 O29 1.732(10) . ?
W8 O30 1.799(10) . ?
W8 O28 1.917(10) . ?
W8 O31 1.936(10) . ?
W8 O2 1.984(9) . ?
W8 O32 2.351(9) . ?
W8 K3 3.878(3) 1_655 ?
W8 K4 3.886(4) 1_655 ?
W9 O33 1.734(10) . ?
W9 O34 1.829(9) . ?
W9 O16 1.905(8) . ?
W9 O31 1.937(9) . ?
W9 O12 2.000(9) . ?
W9 O32 2.346(10) . ?
W9 K2 3.832(4) 2_656 ?
W10 O35 1.717(12) . ?
W10 O36 1.805(11) . ?
W10 O38 1.923(12) . ?
W10 O37 1.923(13) . ?
W10 O39 2.050(12) . ?
W10 O40 2.333(10) . ?
W11 O41 1.733(12) . ?
W11 O42 1.778(12) . ?
W11 O43 1.906(13) . ?
W11 O37 1.952(13) . ?
W11 O44 2.042(12) . ?
W11 O40 2.352(10) . ?
W12 O46 1.741(12) . ?
W12 O45 1.784(11) . ?
W12 O43 1.916(14) . ?
W12 O47 1.920(12) . ?
W12 O48 2.002(11) . ?
W12 O49 2.345(9) . ?
W12 K5 3.777(10) 2_557 ?
W12 K6 3.824(8) 2_557 ?
W13 O50 1.720(12) . ?
W13 O51 1.792(10) . ?
W13 O52 1.911(9) . ?
W13 O47 1.944(11) . ?
W13 O53 2.016(9) . ?
W13 O49 2.332(9) . ?
W13 K5 3.767(10) 2_557 ?
W13 K6 3.890(9) . ?
W13 K5 4.073(8) . ?
W14 O54 1.731(11) . ?
W14 O55 1.806(10) 1_554 ?
W14 O52 1.901(9) 1_554 ?
W14 O57 1.947(11) . ?
W14 O56 1.989(9) 1_554 ?
W14 O58 2.336(10) 1_554 ?
W14 Na1 3.468(6) 2_656 ?
W15 O59 1.707(11) 1_554 ?
W15 O60 1.792(9) 1_554 ?
W15 O38 1.892(12) 1_554 ?
W15 O57 1.940(12) . ?
W15 O61 2.024(11) 1_554 ?
W15 O58 2.353(9) 1_554 ?
W15 Na1 3.568(6) 2_656 ?
W16 O62 1.715(10) 1_554 ?
W16 O39 1.829(12) 1_554 ?
W16 O61 1.854(10) 1_554 ?
W16 O64 1.931(11) 1_554 ?
W16 O63 1.941(12) 1_554 ?
W16 O65 2.342(9) 1_554 ?
W16 Na1 3.544(7) 2_656 ?
W16 K2 3.892(4) . ?
W16 K10 4.018(15) 1_554 ?
W17 O66 1.734(11) 1_654 ?
W17 O44 1.842(12) 1_654 ?
W17 O48 1.874(12) 1_654 ?
W17 O64 1.966(11) 1_654 ?
W17 O67 1.975(12) . ?
W17 O65 2.338(9) 1_654 ?
W17 K5 3.749(8) 2_656 ?
W17 K7 3.836(9) . ?
W18 O68 1.716(11) . ?
W18 O53 1.867(9) 1_554 ?
W18 O56 1.889(9) 1_554 ?
W18 O67 1.916(11) 1_455 ?
W18 O63 1.950(11) 1_554 ?
W18 O65 2.353(11) 1_554 ?
W18 Na1 3.512(6) 2_656 ?
W18 K5 3.638(8) 2_556 ?
W18 K6 4.089(9) 1_554 ?
W18 K4 4.121(4) 2_556 ?
Ni1 O69 2.008(8) . ?
Ni1 O70 2.034(10) . ?
Ni1 O30 2.056(10) . ?
Ni1 O34 2.059(10) . ?
Ni1 O71 2.120(9) . ?
Ni1 O32 2.150(8) . ?
Ni1 Ni4 2.936(2) . ?
Ni2 O72 2.027(10) . ?
Ni2 O69 2.032(9) . ?
Ni2 O20 2.032(10) . ?
Ni2 O73 2.045(9) . ?
Ni2 O14 2.075(11) . ?
Ni2 O18 2.204(9) . ?
Ni2 Ni4 2.957(2) . ?
Ni2 K9 3.788(9) . ?
Ni2 K13 3.823(18) . ?
Ni3 O72 2.024(9) . ?
Ni3 O23 2.043(10) . ?
Ni3 O70 2.044(9) . ?
Ni3 O27 2.061(11) . ?
Ni3 O74 2.089(10) . ?
Ni3 O25 2.213(9) . ?
Ni3 K14 3.803(17) 2_666 ?
Ni4 O77 2.039(10) . ?
Ni4 O75 2.040(12) . ?
Ni4 O76 2.060(9) . ?
Ni4 O69 2.063(9) . ?
Ni4 O70 2.071(10) . ?
Ni4 O72 2.088(9) . ?
Ni4 K12 3.776(17) . ?
Ni5 O78 2.017(11) . ?
Ni5 O79 2.053(10) . ?
Ni5 O77 2.056(9) . ?
Ni5 O81 2.063(10) . ?
Ni5 O80 2.081(10) . ?
Ni5 O76 2.084(9) . ?
Ni5 Ni6 2.935(3) . ?
Ni5 Ni7 2.958(2) . ?
Ni6 O79 2.034(9) . ?
Ni6 O82 2.037(9) . ?
Ni6 O81 2.043(11) . ?
Ni6 O45 2.044(10) . ?
Ni6 O51 2.080(11) . ?
Ni6 O49 2.201(9) . ?
Ni6 K13 3.904(18) . ?
Ni7 O79 2.017(9) . ?
Ni7 O80 2.025(10) . ?
Ni7 O60 2.037(9) . ?
Ni7 O55 2.052(11) . ?
Ni7 O83 2.088(10) . ?
Ni7 O58 2.187(10) . ?
Ni8 O81 1.997(10) . ?
Ni8 O36 2.037(11) . ?
Ni8 O80 2.042(10) . ?
Ni8 O42 2.073(12) . ?
Ni8 O84 2.097(12) . ?
Ni8 O40 2.220(11) . ?
Ni8 K14 3.902(17) . ?
Ni9 O34 2.017(9) . ?
Ni9 O86 2.025(12) . ?
Ni9 O89 2.048(14) . ?
Ni9 O87 2.049(13) . ?
Ni9 O85 2.061(11) . ?
Ni9 O71 2.093(10) . ?
Ni9 K6 3.790(8) 2_657 ?
Si1 O18 1.622(9) . ?
Si1 O25 1.633(10) . ?
Si1 O32 1.640(9) . ?
Si1 O6 1.650(9) . ?
Si2 O40 1.626(11) . ?
Si2 O58 1.632(10) . ?
Si2 O49 1.635(9) . ?
Si2 O65 1.651(10) . ?
C1 O82 1.262(16) . ?
C1 O73 1.266(16) . ?
C1 O77 1.314(17) . ?
C1 K12 3.33(2) . ?
C1 K13 3.41(2) . ?
C2 O76 1.270(17) . ?
C2 O83 1.296(15) . ?
C2 O71 1.298(16) . ?
C3 O90 1.262(19) . ?
C3 O75 1.286(17) . ?
C3 O78 1.299(17) . ?
C3 K12 3.45(2) . ?
O1 K2 2.706(10) 1_655 ?
O1 K3 2.929(11) 1_655 ?
O1 K8 3.020(16) 1_654 ?
O2 K3 2.987(10) 1_655 ?
O3 K8 2.956(13) 1_654 ?
O3 K10 3.029(18) 1_654 ?
O4 K10 2.983(19) 1_654 ?
O7 Na2 2.47(5) . ?
O7 K7 2.783(16) . ?
O7 K11 3.162(19) . ?
O8 K1 2.820(10) . ?
O8 K11 3.29(2) . ?
O9 K10 3.07(2) 1_654 ?
O10 K1 2.896(9) . ?
O11 K3 2.738(10) 2_656 ?
O11 K11 3.13(2) 2_656 ?
O11 K2 3.142(12) 2_656 ?
O12 K2 2.960(11) 2_656 ?
O13 K1 2.831(9) . ?
O13 K11 3.28(2) 2_656 ?
O14 K13 2.779(19) . ?
O15 Na2 2.48(5) 2_656 ?
O15 K7 2.766(14) 2_656 ?
O15 K11 3.01(2) 2_656 ?
O17 K1 2.791(8) . ?
O19 K3 2.763(10) . ?
O19 K11 3.01(2) . ?
O20 K9 2.766(13) . ?
O23 K14 3.03(2) 2_666 ?
O24 K10 3.077(17) 1_654 ?
O24 K14 3.26(2) 2_666 ?
O26 K8 2.940(15) 1_654 ?
O27 K14 2.92(2) 2_666 ?
O29 K3 2.962(11) 1_655 ?
O29 K9 3.033(16) 1_655 ?
O29 K4 3.327(13) 1_655 ?
O31 K4 2.709(9) 1_655 ?
O33 Na1 2.426(13) . ?
O33 K2 2.974(10) 2_656 ?
O38 W15 1.892(12) 1_556 ?
O39 W16 1.829(12) 1_556 ?
O42 K14 3.12(2) . ?
O44 W17 1.842(12) 1_456 ?
O46 K6 3.136(17) 2_557 ?
O47 K5 2.769(14) 2_557 ?
O47 K6 3.051(13) 2_557 ?
O48 W17 1.874(12) 1_456 ?
O48 K5 2.765(16) 2_557 ?
O50 K5 2.667(14) . ?
O50 K6 2.803(14) . ?
O51 K13 2.837(19) . ?
O52 W14 1.901(9) 1_556 ?
O53 W18 1.868(9) 1_556 ?
O53 K5 2.716(13) 2_557 ?
O53 K6 3.325(14) . ?
O55 W14 1.806(10) 1_556 ?
O56 W18 1.888(9) 1_556 ?
O56 W14 1.989(9) 1_556 ?
O56 Na1 2.475(12) 2_657 ?
O57 Na1 2.515(12) 2_656 ?
O58 W14 2.336(10) 1_556 ?
O58 W15 2.353(9) 1_556 ?
O59 W15 1.706(11) 1_556 ?
O60 W15 1.792(9) 1_556 ?
O61 W16 1.854(10) 1_556 ?
O61 W15 2.024(11) 1_556 ?
O61 Na1 2.542(13) 2_657 ?
O62 W16 1.715(10) 1_556 ?
O62 K8 2.728(14) . ?
O62 K2 3.131(14) 1_556 ?
O63 W16 1.942(12) 1_556 ?
O63 W18 1.950(11) 1_556 ?
O63 Na1 2.670(12) 2_657 ?
O63 K2 2.907(10) 1_556 ?
O64 W16 1.931(11) 1_556 ?
O64 W17 1.966(11) 1_456 ?
O64 K10 2.887(17) . ?
O65 W17 2.338(9) 1_456 ?
O65 W16 2.343(9) 1_556 ?
O65 W18 2.353(11) 1_556 ?
O66 W17 1.734(11) 1_456 ?
O66 Na2 2.51(5) 1_456 ?
O66 K7 2.950(19) 1_456 ?
O67 W18 1.916(11) 1_655 ?
O67 K5 2.804(13) 2_656 ?
O67 K7 2.985(13) . ?
O68 K4 2.806(10) 2_556 ?
O68 K6 3.303(14) 1_554 ?
O69 K13 3.26(2) . ?
O72 K12 3.39(2) . ?
O73 K9 2.869(14) . ?
O73 K12 3.42(2) . ?
O74 K14 3.35(2) 2_666 ?
O75 K12 3.26(2) . ?
O77 K12 3.057(19) . ?
O79 K13 3.41(2) . ?
O84 K14 2.77(2) . ?
O85 K6 3.178(15) 2_657 ?
O86 K6 2.837(16) 2_657 ?
O87 K13 2.83(2) . ?
O89 K6 3.189(16) 2_657 ?
O90 K12 2.74(2) 2_666 ?
K1 O17 2.791(8) 2_656 ?
K1 O8 2.820(10) 2_656 ?
K1 O13 2.831(9) 2_656 ?
K1 O10 2.896(9) 2_656 ?
K1 W2 3.7917(6) 2_656 ?
K1 W3 3.7920(5) 2_656 ?
K2 O1 2.706(10) 1_455 ?
K2 O5W 2.78(2) . ?
K2 O2W 2.876(16) 2_556 ?
K2 O63 2.907(10) 1_554 ?
K2 O1W 2.930(13) 2_556 ?
K2 O12 2.960(11) 2_656 ?
K2 O33 2.974(10) 2_656 ?
K2 O62 3.131(14) 1_554 ?
K2 O11 3.142(12) 2_656 ?
K2 Na1 3.613(7) 2_656 ?
K2 W9 3.832(4) 2_656 ?
K2 W3 3.842(4) 2_656 ?
K3 O11 2.738(10) 2_656 ?
K3 O8W 2.83(5) . ?
K3 O17W 2.84(5) . ?
K3 O1 2.929(11) 1_455 ?
K3 O3W 2.942(16) . ?
K3 O29 2.962(11) 1_455 ?
K3 O2 2.987(10) 1_455 ?
K3 O1W 3.041(13) . ?
K3 W1 3.745(4) 1_455 ?
K3 W8 3.878(3) 1_455 ?
K3 K4 3.952(6) . ?
K4 O31 2.708(9) 1_455 ?
K4 O3W 2.755(14) . ?
K4 O2W 2.805(16) . ?
K4 O68 2.806(10) 2_556 ?
K4 O1W 2.807(12) . ?
K4 O6W 2.81(2) . ?
K4 O29 3.327(13) 1_455 ?
K4 K7 3.739(14) 2_656 ?
K4 W8 3.886(4) 1_455 ?
K4 K2 3.940(6) 2_556 ?
K4 W18 4.121(4) 2_556 ?
K5 O53 2.716(13) 2_557 ?
K5 O48 2.765(16) 2_557 ?
K5 O47 2.769(14) 2_557 ?
K5 O67 2.804(13) 2_656 ?
K5 O9W 3.14(8) . ?
K5 W18 3.638(8) 2_556 ?
K5 K7 3.658(14) 2_656 ?
K5 W17 3.749(8) 2_656 ?
K5 W13 3.767(10) 2_557 ?
K5 W12 3.777(10) 2_557 ?
K6 O9W 2.67(3) 2_557 ?
K6 O86 2.837(16) 2_657 ?
K6 O47 3.051(13) 2_557 ?
K6 O46 3.136(17) 2_557 ?
K6 O4W 3.17(2) 2_657 ?
K6 O85 3.178(15) 2_657 ?
K6 O89 3.189(16) 2_657 ?
K6 O68 3.303(14) 1_556 ?
K6 Ni9 3.790(8) 2_657 ?
K6 W12 3.824(8) 2_557 ?
K7 Na2 1.86(7) . ?
K7 O15 2.766(14) 2_656 ?
K7 O66 2.951(19) 1_654 ?
K7 O2W 3.012(18) 2_656 ?
K7 O3W 3.331(18) 2_656 ?
K7 K5 3.658(14) 2_656 ?
K7 K4 3.739(14) 2_656 ?
K7 K11 4.67(2) . ?
K7 K13 4.89(2) 2_656 ?
K8 O8W 2.60(5) 1_556 ?
K8 O26 2.940(15) 1_456 ?
K8 O3 2.956(13) 1_456 ?
K8 O1 3.019(16) 1_456 ?
K8 K10 3.12(2) . ?
K8 O17W 3.38(4) 1_556 ?
K8 W1 3.771(10) 1_456 ?
K8 W7 3.829(9) 1_456 ?
K8 K3 4.458(13) 1_556 ?
K8 K2 4.606(11) 1_556 ?
K9 O29 3.033(16) 1_455 ?
K9 K12 3.08(2) . ?
K9 O22W 3.08(7) . ?
K9 O17W 3.15(4) . ?
K9 O15W 3.26(4) . ?
K10 O16W 2.73(3) . ?
K10 O4 2.983(19) 1_456 ?
K10 O3 3.030(18) 1_456 ?
K10 O9 3.07(2) 1_456 ?
K10 O24 3.077(17) 1_456 ?
K10 O14W 3.24(3) . ?
K10 W1 3.879(16) 1_456 ?
K10 W2 3.945(17) 1_456 ?
K10 W16 4.018(15) 1_556 ?
K10 W6 4.091(15) 1_456 ?
K11 O26W 2.69(5) 1_654 ?
K11 O5W 2.83(3) . ?
K11 O15 3.01(2) 2_656 ?
K11 O11 3.13(2) 2_656 ?
K11 O13 3.28(2) 2_656 ?
K11 Na2 3.36(6) . ?
K11 W3 3.99(2) 2_656 ?
K12 O90 2.74(2) 2_666 ?
K12 O23W 2.75(5) . ?
K13 K7 4.89(2) 2_656 ?
K14 O27 2.92(2) 2_666 ?
K14 O23W 2.95(5) . ?
K14 O23 3.03(2) 2_666 ?
K14 O19W 3.06(5) . ?
K14 O18W 3.06(5) 2_666 ?
K14 O24 3.26(2) 2_666 ?
K14 O74 3.35(2) 2_666 ?
K14 Ni3 3.803(17) 2_666 ?
K14 W7 3.885(17) 2_666 ?
Na1 O5W 2.34(2) 2_656 ?
Na1 O7W 2.38(2) . ?
Na1 O56 2.475(12) 2_657 ?
Na1 O57 2.515(12) 2_656 ?
Na1 O61 2.542(13) 2_657 ?
Na1 O63 2.670(12) 2_657 ?
Na1 W14 3.468(6) 2_656 ?
Na1 W18 3.512(6) 2_656 ?
Na1 W16 3.544(7) 2_656 ?
Na1 W15 3.568(6) 2_656 ?
Na1 K2 3.613(7) 2_656 ?
Na2 O15 2.48(5) 2_656 ?
Na2 O66 2.51(5) 1_654 ?
Na2 K5 4.39(6) 2_656 ?
O1W K2 2.930(13) 2_556 ?
O2W K2 2.876(16) 2_556 ?
O2W K7 3.012(18) 2_656 ?
O3W K7 3.331(18) 2_656 ?
O4W K6 3.17(2) 2_657 ?
O5W Na1 2.34(2) 2_656 ?
O8W O17W 0.83(4) . ?
O8W K8 2.59(5) 1_554 ?
O9W K6 2.67(3) 2_557 ?
O17W K8 3.38(4) 1_554 ?
O18W K14 3.06(5) 2_666 ?
O26W K11 2.69(5) 1_456 ?
